data_7048377
loop_
_publ_author_name
'Xiang, Jing'
'Cheng, Shun-Cheung'
'Jin, Xin-Xin'
'Su, Qian-Qian'
'Zhou, Xin'
'Chu, Wing-Kin'
'Leung, Chi-Fai'
'Ko, Chi-Chiu'

_publ_section_title
;
 Polynuclear Cu(i) and Ag(i) phosphine complexes containing multi-dentate
 polytopic ligands: syntheses, crystal structures and photoluminescence
 properties.
;
_journal_issue 2
_journal_name_full 'Dalton transactions (Cambridge, England : 2003)'
_journal_page_first 741
_journal_page_last 750
_journal_paper_doi 10.1039/c8dt03377c
_journal_volume 48
_journal_year 2019
_chemical_formula_sum 'C226 H183 Cl0 Cu6 N20 P12'
_chemical_formula_weight 3931.79
_space_group_crystal_system triclinic
_space_group_IT_number 2
_space_group_name_Hall '-P 1'
_space_group_name_H-M_alt 'P -1'
_symmetry_space_group_name_Hall '-P 1'
_symmetry_space_group_name_H-M 'P -1'
_atom_sites_solution_hydrogens geom
_audit_creation_method SHELXL-2018/3
_audit_update_record
;
2018-11-22 deposited with the CCDC.
2018-12-03 downloaded from the CCDC.
;
_cell_angle_alpha 83.315(3)
_cell_angle_beta 78.494(2)
_cell_angle_gamma 78.732(2)
_cell_formula_units_Z 2
_cell_length_a 16.0951(4)
_cell_length_b 24.6803(9)
_cell_length_c 28.7623(9)
_cell_measurement_reflns_used 14773
_cell_measurement_temperature 293(2)
_cell_measurement_theta_max 70.3490
_cell_measurement_theta_min 3.1330
_cell_volume 10944.2(6)
_computing_cell_refinement
;
CrysAlisPro, Agilent Technologies,
Version 1.171.37.35 (release 13-08-2014 CrysAlis171 .NET)
(compiled Aug 13 2014,18:06:01)
;
_computing_data_collection
;
CrysAlisPro, Agilent Technologies,
Version 1.171.37.35 (release 13-08-2014 CrysAlis171 .NET)
(compiled Aug 13 2014,18:06:01)
;
_computing_data_reduction
;
CrysAlisPro, Agilent Technologies,
Version 1.171.37.35 (release 13-08-2014 CrysAlis171 .NET)
(compiled Aug 13 2014,18:06:01)
;
_computing_structure_refinement 'SHELXL-2018/3 (Sheldrick, 2018)'
_computing_structure_solution 'SHELXL-2018/3 (Sheldrick, 2018)'
_diffrn_ambient_temperature 293(2)
_diffrn_measured_fraction_theta_full 0.991
_diffrn_measured_fraction_theta_max 0.991
_diffrn_measurement_device_type 'Xcalibur, Eos, Gemini'
_diffrn_radiation_type CuK\a
_diffrn_radiation_wavelength 1.54184
_diffrn_reflns_av_R_equivalents 0.0749
_diffrn_reflns_av_unetI/netI 0.1268
_diffrn_reflns_Laue_measured_fraction_full 0.991
_diffrn_reflns_Laue_measured_fraction_max 0.991
_diffrn_reflns_limit_h_max 19
_diffrn_reflns_limit_h_min -11
_diffrn_reflns_limit_k_max 29
_diffrn_reflns_limit_k_min -29
_diffrn_reflns_limit_l_max 34
_diffrn_reflns_limit_l_min -34
_diffrn_reflns_number 82131
_diffrn_reflns_point_group_measured_fraction_full 0.991
_diffrn_reflns_point_group_measured_fraction_max 0.991
_diffrn_reflns_theta_full 67.247
_diffrn_reflns_theta_max 67.247
_diffrn_reflns_theta_min 2.847
_diffrn_source 'Enhance (Cu) X-ray Source'
_exptl_absorpt_coefficient_mu 1.887
_exptl_absorpt_correction_T_max 1.00000
_exptl_absorpt_correction_T_min 0.88562
_exptl_absorpt_correction_type multi-scan
_exptl_absorpt_process_details sadabs
_exptl_crystal_colour white
_exptl_crystal_density_diffrn 1.193
_exptl_crystal_description block
_exptl_crystal_F_000 4066
_exptl_crystal_size_max 0.080
_exptl_crystal_size_mid 0.070
_exptl_crystal_size_min 0.070
_refine_diff_density_max 0.658
_refine_diff_density_min -0.804
_refine_diff_density_rms 0.091
_refine_ls_extinction_method none
_refine_ls_goodness_of_fit_ref 1.092
_refine_ls_hydrogen_treatment constr
_refine_ls_matrix_type full
_refine_ls_number_parameters 2377
_refine_ls_number_reflns 38884
_refine_ls_number_restraints 7351
_refine_ls_restrained_S_all 1.059
_refine_ls_R_factor_all 0.1672
_refine_ls_R_factor_gt 0.1070
_refine_ls_shift/su_max 0.002
_refine_ls_shift/su_mean 0.000
_refine_ls_structure_factor_coef Fsqd
_refine_ls_weighting_details 'w=1/[\s^2^(Fo^2^)+(0.2000P)^2^] where P=(Fo^2^+2Fc^2^)/3'
_refine_ls_weighting_scheme calc
_refine_ls_wR_factor_gt 0.3288
_refine_ls_wR_factor_ref 0.3801
_reflns_Friedel_coverage 0.000
_reflns_number_gt 20017
_reflns_number_total 38884
_reflns_threshold_expression 'I > 2\s(I)'
_cod_data_source_file c8dt03377c2.cif
_cod_data_source_block exp_6958_sq
_cod_depositor_comments 'Adding full bibliography for 7048372--7048377.cif.'
_cod_original_cell_volume 10944.1(6)
_cod_database_code 7048377
_shelx_shelxl_version_number 2018/3
_shelx_space_group_comment
;
The symmetry employed for this shelxl refinement is uniquely defined
by the following loop, which should always be used as a source of
symmetry information in preference to the above space-group names.
They are only intended as comments.
;
_shelx_estimated_absorpt_t_min 0.864
_shelx_estimated_absorpt_t_max 0.879

loop_
_space_group_symop_operation_xyz
'x, y, z'
'-x, -y, -z'

loop_
_atom_site_label
_atom_site_type_symbol
_atom_site_fract_x
_atom_site_fract_y
_atom_site_fract_z
_atom_site_U_iso_or_equiv
_atom_site_adp_type
_atom_site_occupancy
_atom_site_site_symmetry_order
_atom_site_calc_flag
_atom_site_refinement_flags_posn
_atom_site_refinement_flags_adp
Cu1 Cu 0.05708(8) 0.65256(6) 0.62851(4) 0.0644(4) Uani 1 1 d . U
Cu2 Cu 0.40298(9) 0.74477(5) 0.54730(4) 0.0681(4) Uani 1 1 d . U
Cu3 Cu 0.36073(8) 0.59646(5) 0.72643(4) 0.0539(3) Uani 1 1 d . U
Cu4 Cu 0.02897(7) 0.76959(5) 0.10159(4) 0.0499(3) Uani 1 1 d . U
Cu5 Cu 0.23034(7) 0.90196(5) 0.18265(4) 0.0532(3) Uani 1 1 d . U
Cu6 Cu 0.41076(7) 0.79716(5) 0.00504(4) 0.0503(3) Uani 1 1 d . U
N1 N 0.1725(5) 0.6815(3) 0.6068(3) 0.0695(17) Uani 1 1 d . U
N2 N 0.2934(5) 0.7143(3) 0.5778(3) 0.0715(17) Uani 1 1 d . U
N3 N 0.1234(5) 0.6113(3) 0.6824(3) 0.0676(17) Uani 1 1 d . U
N4 N 0.1104(5) 0.5801(4) 0.7248(3) 0.0768(19) Uani 1 1 d . U
N5 N 0.1774(5) 0.5772(3) 0.7443(3) 0.0729(18) Uani 1 1 d . U
H5 H 0.183950 0.559818 0.771416 0.087 Uiso 1 1 calc R U
N6 N 0.2358(5) 0.6054(3) 0.7159(3) 0.0651(16) Uani 1 1 d . U
N7 N 0.4203(5) 0.6387(3) 0.6674(2) 0.0611(15) Uani 1 1 d . U
N8 N 0.5023(5) 0.6474(3) 0.6626(3) 0.0714(18) Uani 1 1 d . U
N9 N 0.5177(5) 0.6832(4) 0.6267(3) 0.079(2) Uani 1 1 d . U
N10 N 0.4449(5) 0.7002(3) 0.6084(3) 0.0684(17) Uani 1 1 d . U
N11 N 0.2886(4) 0.7884(3) 0.0409(2) 0.0509(14) Uani 1 1 d . U
N12 N 0.1520(4) 0.7808(3) 0.0745(2) 0.0514(14) Uani 1 1 d . U
N13 N 0.0452(4) 0.8193(3) 0.1529(2) 0.0539(14) Uani 1 1 d . U
N14 N 0.0008(4) 0.8473(3) 0.1908(3) 0.0612(17) Uani 1 1 d . U
N15 N 0.0493(4) 0.8789(3) 0.2012(3) 0.0629(16) Uani 1 1 d . U
N16 N 0.1269(4) 0.8731(3) 0.1703(2) 0.0554(14) Uani 1 1 d . U
N17 N 0.3274(4) 0.8739(3) 0.1289(2) 0.0545(14) Uani 1 1 d . U
N18 N 0.4063(4) 0.8900(3) 0.1212(3) 0.0615(16) Uani 1 1 d . U
N19 N 0.4518(4) 0.8728(3) 0.0802(3) 0.0592(16) Uani 1 1 d . U
N20 N 0.4037(4) 0.8452(3) 0.0611(2) 0.0514(14) Uani 1 1 d . U
P1 P -0.04392(16) 0.71719(12) 0.66793(9) 0.0721(7) Uani 1 1 d . U
P2 P 0.02903(15) 0.59430(10) 0.58199(8) 0.0624(6) Uani 1 1 d . U
P3 P 0.3990(2) 0.83648(12) 0.54423(10) 0.0839(8) Uani 1 1 d . U
P4 P 0.47863(16) 0.69301(10) 0.48737(8) 0.0639(6) Uani 1 1 d . U
P5 P 0.40690(15) 0.50463(9) 0.73778(8) 0.0558(5) Uani 1 1 d . U
P6 P 0.37080(14) 0.64544(9) 0.78637(7) 0.0532(5) Uani 1 1 d . U
P7 P -0.06864(12) 0.82870(8) 0.06547(8) 0.0497(5) Uani 1 1 d . U
P8 P 0.00720(15) 0.68464(9) 0.12947(8) 0.0579(5) Uani 1 1 d . U
P9 P 0.22528(14) 0.99466(8) 0.17762(7) 0.0510(5) Uani 1 1 d . U
P10 P 0.24604(15) 0.85624(9) 0.25454(8) 0.0583(5) Uani 1 1 d . U
P11 P 0.41150(12) 0.84281(8) -0.06726(7) 0.0466(4) Uani 1 1 d . U
P12 P 0.49691(13) 0.71539(9) 0.02144(8) 0.0526(5) Uani 1 1 d . U
C1 C -0.1556(7) 0.7017(6) 0.6824(4) 0.098(2) Uani 1 1 d . U
C2 C -0.2253(9) 0.7379(7) 0.6818(5) 0.128(3) Uani 1 1 d . U
H2 H -0.221636 0.775114 0.674400 0.154 Uiso 1 1 calc R U
C3 C -0.3113(10) 0.7208(9) 0.6929(6) 0.153(4) Uani 1 1 d . U
H3 H -0.364611 0.744207 0.696551 0.184 Uiso 1 1 calc R U
C4 C -0.2974(11) 0.6660(9) 0.6966(6) 0.142(4) Uani 1 1 d . U
H4 H -0.347512 0.653093 0.695491 0.171 Uiso 1 1 calc R U
C5 C -0.2331(11) 0.6235(8) 0.7014(6) 0.144(4) Uani 1 1 d . U
H5A H -0.238785 0.586702 0.709749 0.173 Uiso 1 1 calc R U
C6 C -0.1546(8) 0.6442(7) 0.6917(5) 0.114(3) Uani 1 1 d . U
H6 H -0.102576 0.619869 0.691405 0.137 Uiso 1 1 calc R U
C7 C -0.0595(8) 0.7859(5) 0.6412(4) 0.099(3) Uani 1 1 d . U
C8 C -0.0868(9) 0.8339(6) 0.6662(5) 0.121(3) Uani 1 1 d . U
H8 H -0.096446 0.829434 0.699307 0.146 Uiso 1 1 calc R U
C9 C -0.1002(11) 0.8878(7) 0.6444(6) 0.145(4) Uani 1 1 d . U
H9 H -0.114408 0.918131 0.662698 0.175 Uiso 1 1 calc R U
C10 C -0.0926(11) 0.8951(8) 0.5976(6) 0.157(4) Uani 1 1 d . U
H10 H -0.106739 0.930510 0.583054 0.188 Uiso 1 1 calc R U
C11 C -0.0634(11) 0.8502(7) 0.5701(6) 0.148(4) Uani 1 1 d . U
H11 H -0.055315 0.855506 0.537084 0.178 Uiso 1 1 calc R U
C12 C -0.0171(7) 0.7234(5) 0.7254(4) 0.081(2) Uani 1 1 d . U
C13 C -0.0692(8) 0.7128(5) 0.7679(4) 0.103(3) Uani 1 1 d . U
H13 H -0.123918 0.705449 0.768386 0.123 Uiso 1 1 calc R U
C14 C -0.0405(9) 0.7128(6) 0.8110(5) 0.112(3) Uani 1 1 d . U
H14 H -0.076317 0.707035 0.840075 0.134 Uiso 1 1 calc R U
C15 C 0.0435(9) 0.7217(6) 0.8089(5) 0.112(3) Uani 1 1 d . U
H15 H 0.065188 0.718038 0.836965 0.134 Uiso 1 1 calc R U
C16 C 0.0936(8) 0.7354(5) 0.7678(4) 0.096(3) Uani 1 1 d . U
H16 H 0.146592 0.745460 0.767257 0.116 Uiso 1 1 calc R U
C17 C 0.0636(7) 0.7340(5) 0.7262(4) 0.084(2) Uani 1 1 d . U
H17 H 0.099580 0.740615 0.697365 0.101 Uiso 1 1 calc R U
C18 C -0.0832(6) 0.5998(5) 0.5754(4) 0.079(2) Uani 1 1 d . U
C19 C -0.1319(7) 0.6524(5) 0.5726(4) 0.092(2) Uani 1 1 d . U
H19 H -0.106723 0.683273 0.572306 0.111 Uiso 1 1 calc R U
C20 C -0.2182(8) 0.6588(6) 0.5704(4) 0.108(3) Uani 1 1 d . U
H20 H -0.251085 0.694215 0.569023 0.129 Uiso 1 1 calc R U
C21 C -0.2559(8) 0.6139(6) 0.5702(5) 0.106(3) Uani 1 1 d . U
H21 H -0.314610 0.618702 0.569901 0.127 Uiso 1 1 calc R U
C22 C -0.2064(7) 0.5606(6) 0.5703(4) 0.102(3) Uani 1 1 d . U
H22 H -0.230495 0.529944 0.568030 0.122 Uiso 1 1 calc R U
C23 C -0.1206(7) 0.5547(5) 0.5739(4) 0.088(2) Uani 1 1 d . U
H23 H -0.087540 0.519367 0.575334 0.106 Uiso 1 1 calc R U
C24 C 0.0583(6) 0.5198(4) 0.6005(4) 0.077(2) Uani 1 1 d . U
C25 C 0.0413(8) 0.5031(5) 0.6478(4) 0.095(2) Uani 1 1 d . U
H25 H 0.018411 0.528750 0.670320 0.114 Uiso 1 1 calc R U
C26 C 0.0595(9) 0.4455(6) 0.6616(6) 0.120(4) Uani 1 1 d . U
H26 H 0.045855 0.432235 0.693289 0.144 Uiso 1 1 calc R U
C27 C 0.0980(9) 0.4095(6) 0.6269(6) 0.114(3) Uani 1 1 d . U
H27 H 0.111616 0.372157 0.636755 0.136 Uiso 1 1 calc R U
C28 C 0.1166(8) 0.4235(5) 0.5823(5) 0.106(3) Uani 1 1 d . U
H28 H 0.142433 0.397389 0.560563 0.127 Uiso 1 1 calc R U
C29 C 0.0960(7) 0.4801(5) 0.5677(5) 0.094(2) Uani 1 1 d . U
H29 H 0.107682 0.491589 0.535445 0.113 Uiso 1 1 calc R U
C30 C 0.0876(6) 0.5991(4) 0.5211(3) 0.070(2) Uani 1 1 d . U
C31 C 0.0495(7) 0.5976(5) 0.4814(4) 0.086(2) Uani 1 1 d . U
H31 H -0.008595 0.595374 0.485774 0.103 Uiso 1 1 calc R U
C32 C 0.0981(8) 0.5993(5) 0.4360(4) 0.098(3) Uani 1 1 d . U
H32 H 0.072732 0.598975 0.409671 0.118 Uiso 1 1 calc R U
C33 C 0.1837(8) 0.6015(5) 0.4302(4) 0.098(3) Uani 1 1 d . U
H33 H 0.216477 0.601757 0.399608 0.117 Uiso 1 1 calc R U
C34 C 0.2222(8) 0.6033(5) 0.4674(4) 0.090(3) Uani 1 1 d . U
H34 H 0.280471 0.605220 0.462485 0.108 Uiso 1 1 calc R U
C35 C 0.1734(7) 0.6021(4) 0.5136(4) 0.080(2) Uani 1 1 d . U
H35 H 0.199593 0.603387 0.539431 0.096 Uiso 1 1 calc R U
C36 C 0.3123(7) 0.8721(5) 0.5882(4) 0.121(3) Uani 1 1 d D U
C37 C 0.2346(8) 0.8557(5) 0.5945(5) 0.126(3) Uani 1 1 d D U
H37 H 0.228164 0.827789 0.577087 0.151 Uiso 1 1 calc R U
C38 C 0.1648(7) 0.8802(6) 0.6264(6) 0.163(5) Uani 1 1 d D U
H38 H 0.112004 0.868568 0.631024 0.195 Uiso 1 1 calc R U
C39 C 0.1755(9) 0.9220(6) 0.6510(5) 0.162(5) Uani 1 1 d D U
H39 H 0.129111 0.939014 0.672322 0.194 Uiso 1 1 calc R U
C40 C 0.2531(10) 0.9390(6) 0.6446(5) 0.157(5) Uani 1 1 d D U
H40 H 0.259003 0.967653 0.661306 0.188 Uiso 1 1 calc R U
C41 C 0.3228(8) 0.9138(6) 0.6134(5) 0.137(3) Uani 1 1 d D U
H41 H 0.376063 0.924728 0.609397 0.164 Uiso 1 1 calc R U
C42 C 0.3873(10) 0.8764(5) 0.4885(5) 0.109(3) Uani 1 1 d . U
C43 C 0.4288(9) 0.8566(6) 0.4466(5) 0.119(3) Uani 1 1 d . U
H43 H 0.458377 0.820290 0.447492 0.143 Uiso 1 1 calc R U
C44 C 0.4311(11) 0.8857(6) 0.4028(5) 0.141(4) Uani 1 1 d . U
H44 H 0.466954 0.871981 0.375603 0.170 Uiso 1 1 calc R U
C45 C 0.3770(11) 0.9363(7) 0.4016(6) 0.141(4) Uani 1 1 d . U
H45 H 0.374739 0.956452 0.372274 0.169 Uiso 1 1 calc R U
C46 C 0.3265(11) 0.9584(7) 0.4415(6) 0.143(4) Uani 1 1 d . U
H46 H 0.291365 0.992962 0.439171 0.172 Uiso 1 1 calc R U
C47 C 0.3283(10) 0.9281(6) 0.4864(5) 0.131(3) Uani 1 1 d . U
H47 H 0.292385 0.941343 0.513787 0.157 Uiso 1 1 calc R U
C48 C 0.4900(10) 0.8555(6) 0.5594(5) 0.121(3) Uani 1 1 d . U
C49 C 0.5338(10) 0.8236(6) 0.5889(6) 0.127(3) Uani 1 1 d . U
H49 H 0.514993 0.790692 0.601401 0.153 Uiso 1 1 calc R U
C50 C 0.6097(13) 0.8349(8) 0.6039(7) 0.167(4) Uani 1 1 d . U
H50 H 0.635773 0.814065 0.627921 0.200 Uiso 1 1 calc R U
C51 C 0.6361(14) 0.8779(9) 0.5795(8) 0.185(5) Uani 1 1 d . U
H51 H 0.686851 0.885006 0.586458 0.222 Uiso 1 1 calc R U
C52 C 0.6021(13) 0.9164(8) 0.5441(8) 0.180(5) Uani 1 1 d . U
H52 H 0.627402 0.946017 0.528821 0.216 Uiso 1 1 calc R U
C53 C 0.5244(12) 0.9037(7) 0.5351(6) 0.146(3) Uani 1 1 d . U
H53 H 0.495191 0.926580 0.513342 0.176 Uiso 1 1 calc R U
C54 C 0.5743(7) 0.7190(4) 0.4555(4) 0.076(2) Uani 1 1 d . U
C55 C 0.5892(7) 0.7353(4) 0.4074(4) 0.082(2) Uani 1 1 d . U
H55 H 0.550727 0.729773 0.388858 0.099 Uiso 1 1 calc R U
C56 C 0.6597(8) 0.7595(5) 0.3857(5) 0.106(3) Uani 1 1 d . U
H56 H 0.666292 0.773221 0.353908 0.127 Uiso 1 1 calc R U
C57 C 0.7195(9) 0.7624(6) 0.4132(5) 0.115(3) Uani 1 1 d . U
H57 H 0.770966 0.773389 0.398133 0.138 Uiso 1 1 calc R U
C58 C 0.7073(9) 0.7500(6) 0.4615(5) 0.117(3) Uani 1 1 d . U
H58 H 0.745627 0.756640 0.479577 0.141 Uiso 1 1 calc R U
C59 C 0.6323(8) 0.7263(5) 0.4830(4) 0.102(3) Uani 1 1 d . U
H59 H 0.622755 0.715848 0.515477 0.122 Uiso 1 1 calc R U
C60 C 0.4210(6) 0.6855(4) 0.4407(3) 0.0681(19) Uani 1 1 d . U
C61 C 0.4489(7) 0.6421(4) 0.4104(3) 0.073(2) Uani 1 1 d . U
H61 H 0.498002 0.616087 0.413765 0.088 Uiso 1 1 calc R U
C62 C 0.4016(7) 0.6384(5) 0.3747(3) 0.077(2) Uani 1 1 d . U
H62 H 0.418106 0.609091 0.355285 0.093 Uiso 1 1 calc R U
C63 C 0.3302(7) 0.6790(5) 0.3688(4) 0.087(2) Uani 1 1 d . U
H63 H 0.301088 0.678094 0.344112 0.105 Uiso 1 1 calc R U
C64 C 0.3029(7) 0.7197(5) 0.3988(4) 0.088(3) Uani 1 1 d . U
H64 H 0.253323 0.745369 0.395610 0.106 Uiso 1 1 calc R U
C65 C 0.3484(7) 0.7239(5) 0.4348(4) 0.079(2) Uani 1 1 d . U
H65 H 0.329404 0.752637 0.454651 0.095 Uiso 1 1 calc R U
C66 C 0.5186(7) 0.6208(4) 0.5067(3) 0.070(2) Uani 1 1 d . U
C67 C 0.4629(7) 0.5944(4) 0.5411(4) 0.080(2) Uani 1 1 d . U
H67 H 0.408217 0.612978 0.553306 0.096 Uiso 1 1 calc R U
C68 C 0.4909(8) 0.5393(5) 0.5569(4) 0.097(3) Uani 1 1 d . U
H68 H 0.452457 0.520482 0.578081 0.116 Uiso 1 1 calc R U
C69 C 0.5736(8) 0.5123(5) 0.5421(4) 0.095(3) Uani 1 1 d . U
H69 H 0.593517 0.477048 0.555271 0.114 Uiso 1 1 calc R U
C70 C 0.6255(8) 0.5393(5) 0.5071(4) 0.095(3) Uani 1 1 d . U
H70 H 0.679689 0.520512 0.494347 0.114 Uiso 1 1 calc R U
C71 C 0.6002(7) 0.5925(4) 0.4905(4) 0.078(2) Uani 1 1 d . U
H71 H 0.638288 0.610107 0.467956 0.094 Uiso 1 1 calc R U
C72 C 0.5224(6) 0.4782(4) 0.7280(3) 0.0643(19) Uani 1 1 d . U
C73 C 0.5594(6) 0.4299(4) 0.7528(4) 0.073(2) Uani 1 1 d . U
H73 H 0.525063 0.411440 0.776926 0.088 Uiso 1 1 calc R U
C74 C 0.6481(7) 0.4097(5) 0.7412(4) 0.089(3) Uani 1 1 d . U
H74 H 0.672449 0.377300 0.757090 0.106 Uiso 1 1 calc R U
C75 C 0.6974(8) 0.4370(5) 0.7072(5) 0.095(3) Uani 1 1 d . U
H75 H 0.756074 0.423097 0.699924 0.114 Uiso 1 1 calc R U
C76 C 0.6643(7) 0.4852(5) 0.6826(4) 0.088(3) Uani 1 1 d . U
H76 H 0.699789 0.503795 0.659214 0.106 Uiso 1 1 calc R U
C77 C 0.5735(6) 0.5058(4) 0.6941(4) 0.073(2) Uani 1 1 d . U
H77 H 0.549639 0.538284 0.678199 0.087 Uiso 1 1 calc R U
C78 C 0.3656(6) 0.4791(3) 0.7989(3) 0.0619(18) Uani 1 1 d . U
C79 C 0.4051(7) 0.4868(4) 0.8358(3) 0.069(2) Uani 1 1 d . U
H79 H 0.458223 0.498257 0.828799 0.083 Uiso 1 1 calc R U
C80 C 0.3670(8) 0.4777(4) 0.8824(4) 0.082(2) Uani 1 1 d . U
H80 H 0.394701 0.482695 0.906678 0.098 Uiso 1 1 calc R U
C81 C 0.2881(8) 0.4614(5) 0.8934(4) 0.089(3) Uani 1 1 d . U
H81 H 0.262109 0.455233 0.924989 0.106 Uiso 1 1 calc R U
C82 C 0.2485(8) 0.4544(4) 0.8575(4) 0.088(3) Uani 1 1 d . U
H82 H 0.195260 0.442976 0.864826 0.105 Uiso 1 1 calc R U
C83 C 0.2858(7) 0.4638(4) 0.8107(3) 0.074(2) Uani 1 1 d . U
H83 H 0.256766 0.459777 0.786763 0.089 Uiso 1 1 calc R U
C84 C 0.3706(6) 0.4615(3) 0.7006(3) 0.0588(18) Uani 1 1 d . U
C85 C 0.3263(6) 0.4864(4) 0.6663(3) 0.073(2) Uani 1 1 d . U
H85 H 0.313901 0.524927 0.662448 0.088 Uiso 1 1 calc R U
C86 C 0.2991(7) 0.4556(5) 0.6366(4) 0.085(3) Uani 1 1 d . U
H86 H 0.269294 0.473203 0.612849 0.102 Uiso 1 1 calc R U
C87 C 0.3168(6) 0.3985(4) 0.6428(4) 0.075(2) Uani 1 1 d . U
H87 H 0.296971 0.377389 0.623968 0.090 Uiso 1 1 calc R U
C88 C 0.3631(6) 0.3731(4) 0.6763(4) 0.070(2) Uani 1 1 d . U
H88 H 0.376469 0.334646 0.679476 0.084 Uiso 1 1 calc R U
C89 C 0.3907(6) 0.4036(4) 0.7059(3) 0.069(2) Uani 1 1 d . U
H89 H 0.422041 0.385861 0.728974 0.083 Uiso 1 1 calc R U
C90 C 0.3847(6) 0.7158(4) 0.7625(3) 0.0605(18) Uani 1 1 d . U
C91 C 0.4468(6) 0.7421(4) 0.7710(3) 0.067(2) Uani 1 1 d . U
H91 H 0.483341 0.725387 0.791852 0.081 Uiso 1 1 calc R U
C92 C 0.4547(7) 0.7948(4) 0.7480(4) 0.082(3) Uani 1 1 d . U
H92 H 0.497968 0.812474 0.752760 0.099 Uiso 1 1 calc R U
C93 C 0.4018(8) 0.8190(5) 0.7200(4) 0.086(3) Uani 1 1 d . U
H93 H 0.407865 0.854160 0.705713 0.104 Uiso 1 1 calc R U
C94 C 0.3379(8) 0.7951(4) 0.7106(4) 0.087(3) Uani 1 1 d . U
H94 H 0.300815 0.813625 0.690555 0.104 Uiso 1 1 calc R U
C95 C 0.3299(6) 0.7435(4) 0.7313(3) 0.069(2) Uani 1 1 d . U
H95 H 0.287620 0.726137 0.724761 0.083 Uiso 1 1 calc R U
C96 C 0.4649(6) 0.6193(3) 0.8154(3) 0.0583(17) Uani 1 1 d . U
C97 C 0.4615(6) 0.6155(4) 0.8629(3) 0.0649(19) Uani 1 1 d . U
H97 H 0.410525 0.629225 0.882768 0.078 Uiso 1 1 calc R U
C98 C 0.5339(6) 0.5912(4) 0.8822(3) 0.073(2) Uani 1 1 d . U
H98 H 0.529937 0.586810 0.915119 0.087 Uiso 1 1 calc R U
C99 C 0.6097(7) 0.5740(4) 0.8538(4) 0.079(2) Uani 1 1 d . U
H99 H 0.658297 0.559439 0.867102 0.095 Uiso 1 1 calc R U
C100 C 0.6155(7) 0.5778(4) 0.8048(4) 0.083(3) Uani 1 1 d . U
H100 H 0.667183 0.565378 0.784873 0.099 Uiso 1 1 calc R U
C101 C 0.5407(6) 0.6012(4) 0.7860(3) 0.068(2) Uani 1 1 d . U
H101 H 0.543069 0.604400 0.753286 0.082 Uiso 1 1 calc R U
C102 C 0.2823(6) 0.6535(4) 0.8375(3) 0.0629(19) Uani 1 1 d . U
C103 C 0.2655(6) 0.6963(4) 0.8667(3) 0.071(2) Uani 1 1 d . U
H103 H 0.298229 0.724315 0.859559 0.085 Uiso 1 1 calc R U
C104 C 0.2016(7) 0.6984(4) 0.9061(4) 0.083(3) Uani 1 1 d . U
H104 H 0.190057 0.728403 0.924528 0.099 Uiso 1 1 calc R U
C105 C 0.1545(7) 0.6567(5) 0.9185(4) 0.086(3) Uani 1 1 d . U
H105 H 0.112153 0.657631 0.945820 0.103 Uiso 1 1 calc R U
C106 C 0.1710(7) 0.6126(5) 0.8896(4) 0.084(3) Uani 1 1 d . U
H106 H 0.139148 0.584193 0.897502 0.101 Uiso 1 1 calc R U
C107 C 0.2340(6) 0.6112(4) 0.8498(3) 0.070(2) Uani 1 1 d . U
H107 H 0.244678 0.581696 0.830822 0.085 Uiso 1 1 calc R U
C108 C 0.3877(5) 0.6724(3) 0.6340(3) 0.0551(17) Uani 1 1 d . U
C109 C 0.3038(6) 0.6814(4) 0.6196(3) 0.0649(18) Uani 1 1 d . U
C110 C 0.2299(6) 0.6616(4) 0.6367(3) 0.0624(18) Uani 1 1 d . U
C111 C 0.1988(6) 0.6249(4) 0.6803(3) 0.0577(17) Uani 1 1 d . U
C112 C 0.2144(6) 0.7122(4) 0.5736(3) 0.0622(19) Uani 1 1 d . U
H112 H 0.189572 0.731374 0.548537 0.075 Uiso 1 1 calc R U
C113 C -0.0596(5) 0.9007(4) 0.0684(3) 0.0623(18) Uani 1 1 d . U
C114 C -0.1289(7) 0.9397(4) 0.0847(4) 0.088(2) Uani 1 1 d . U
H114 H -0.183623 0.930881 0.094311 0.105 Uiso 1 1 calc R U
C115 C -0.1139(9) 0.9950(5) 0.0863(5) 0.115(3) Uani 1 1 d . U
H115 H -0.160519 1.023192 0.094148 0.138 Uiso 1 1 calc R U
C116 C -0.0327(8) 1.0068(5) 0.0766(5) 0.100(3) Uani 1 1 d . U
H116 H -0.023129 1.041460 0.081547 0.120 Uiso 1 1 calc R U
C117 C 0.0328(7) 0.9679(4) 0.0599(4) 0.086(3) Uani 1 1 d . U
H117 H 0.087989 0.976267 0.051472 0.104 Uiso 1 1 calc R U
C118 C 0.0199(6) 0.9151(4) 0.0549(3) 0.0672(19) Uani 1 1 d . U
H118 H 0.066259 0.888993 0.042007 0.081 Uiso 1 1 calc R U
C119 C -0.0657(5) 0.8241(3) 0.0021(3) 0.0529(17) Uani 1 1 d . U
C120 C -0.0860(5) 0.8712(4) -0.0284(3) 0.0645(19) Uani 1 1 d . U
H120 H -0.101531 0.906270 -0.017145 0.077 Uiso 1 1 calc R U
C121 C -0.0823(6) 0.8640(4) -0.0766(3) 0.072(2) Uani 1 1 d . U
H121 H -0.096683 0.894729 -0.097280 0.086 Uiso 1 1 calc R U
C122 C -0.0584(6) 0.8138(4) -0.0934(3) 0.071(2) Uani 1 1 d . U
H122 H -0.054938 0.810251 -0.125643 0.085 Uiso 1 1 calc R U
C123 C -0.0389(6) 0.7674(4) -0.0632(4) 0.074(2) Uani 1 1 d . U
H123 H -0.025955 0.732466 -0.074675 0.089 Uiso 1 1 calc R U
C124 C -0.0385(5) 0.7725(4) -0.0155(3) 0.0637(19) Uani 1 1 d . U
H124 H -0.020287 0.741669 0.004183 0.076 Uiso 1 1 calc R U
C125 C -0.1805(5) 0.8264(3) 0.0925(3) 0.0554(17) Uani 1 1 d . U
C126 C -0.2446(5) 0.8257(4) 0.0677(4) 0.0631(19) Uani 1 1 d . U
H126 H -0.231476 0.826450 0.034661 0.076 Uiso 1 1 calc R U
C127 C -0.3277(6) 0.8238(4) 0.0904(4) 0.078(2) Uani 1 1 d . U
H127 H -0.369967 0.823304 0.072709 0.093 Uiso 1 1 calc R U
C128 C -0.3483(7) 0.8225(4) 0.1390(4) 0.081(3) Uani 1 1 d . U
H128 H -0.404433 0.821005 0.154466 0.097 Uiso 1 1 calc R U
C129 C -0.2855(7) 0.8236(5) 0.1644(4) 0.088(3) Uani 1 1 d . U
H129 H -0.299044 0.823746 0.197382 0.105 Uiso 1 1 calc R U
C130 C -0.2020(6) 0.8243(4) 0.1411(4) 0.075(2) Uani 1 1 d . U
H130 H -0.159222 0.823316 0.158823 0.091 Uiso 1 1 calc R U
C131 C -0.0310(7) 0.6473(4) 0.0898(3) 0.074(2) Uani 1 1 d . U
C132 C -0.1119(7) 0.6706(5) 0.0757(4) 0.082(2) Uani 1 1 d . U
H132 H -0.145277 0.701440 0.090041 0.098 Uiso 1 1 calc R U
C133 C -0.1416(8) 0.6488(5) 0.0419(4) 0.092(3) Uani 1 1 d . U
H133 H -0.194287 0.664673 0.033327 0.110 Uiso 1 1 calc R U
C134 C -0.0923(9) 0.6033(6) 0.0208(4) 0.103(3) Uani 1 1 d . U
H134 H -0.112174 0.588360 -0.002282 0.124 Uiso 1 1 calc R U
C135 C -0.0166(9) 0.5799(6) 0.0326(5) 0.114(3) Uani 1 1 d . U
H135 H 0.014766 0.548492 0.018228 0.136 Uiso 1 1 calc R U
C136 C 0.0172(8) 0.6025(5) 0.0670(4) 0.094(3) Uani 1 1 d . U
H136 H 0.071225 0.586910 0.073917 0.113 Uiso 1 1 calc R U
C137 C -0.0710(7) 0.6837(4) 0.1847(3) 0.073(2) Uani 1 1 d . U
C138 C -0.0674(7) 0.7200(4) 0.2165(4) 0.081(2) Uani 1 1 d . U
H138 H -0.026487 0.743036 0.209205 0.097 Uiso 1 1 calc R U
C139 C -0.1248(8) 0.7225(5) 0.2601(4) 0.098(3) Uani 1 1 d . U
H139 H -0.124047 0.748564 0.280791 0.118 Uiso 1 1 calc R U
C140 C -0.1818(8) 0.6868(5) 0.2720(4) 0.105(3) Uani 1 1 d . U
H140 H -0.216733 0.686544 0.301983 0.126 Uiso 1 1 calc R U
C141 C -0.1880(9) 0.6505(6) 0.2396(5) 0.119(3) Uani 1 1 d . U
H141 H -0.230572 0.628715 0.246272 0.143 Uiso 1 1 calc R U
C142 C -0.1284(8) 0.6477(5) 0.1965(4) 0.095(3) Uani 1 1 d . U
H142 H -0.127984 0.621250 0.175827 0.114 Uiso 1 1 calc R U
C143 C 0.1011(7) 0.6351(4) 0.1453(4) 0.074(2) Uani 1 1 d . U
C144 C 0.1809(7) 0.6433(4) 0.1194(4) 0.085(2) Uani 1 1 d . U
H144 H 0.184451 0.672209 0.095699 0.102 Uiso 1 1 calc R U
C145 C 0.2563(8) 0.6080(5) 0.1290(5) 0.101(3) Uani 1 1 d . U
H145 H 0.309890 0.611580 0.110749 0.121 Uiso 1 1 calc R U
C146 C 0.2484(9) 0.5690(5) 0.1654(5) 0.106(3) Uani 1 1 d . U
H146 H 0.298129 0.546293 0.172808 0.127 Uiso 1 1 calc R U
C147 C 0.1728(9) 0.5613(5) 0.1914(5) 0.107(3) Uani 1 1 d . U
H147 H 0.171006 0.533232 0.215919 0.128 Uiso 1 1 calc R U
C148 C 0.0949(8) 0.5951(5) 0.1823(4) 0.094(3) Uani 1 1 d . U
H148 H 0.041909 0.590352 0.200679 0.113 Uiso 1 1 calc R U
C149 C 0.2984(6) 1.0144(4) 0.2114(3) 0.0624(19) Uani 1 1 d . U
C150 C 0.3858(6) 1.0115(4) 0.1921(4) 0.074(2) Uani 1 1 d . U
H150 H 0.405848 1.003517 0.160587 0.088 Uiso 1 1 calc R U
C151 C 0.4431(8) 1.0203(5) 0.2195(4) 0.090(3) Uani 1 1 d . U
H151 H 0.501335 1.018170 0.206479 0.108 Uiso 1 1 calc R U
C152 C 0.4131(8) 1.0322(5) 0.2655(4) 0.097(3) Uani 1 1 d . U
H152 H 0.451740 1.037376 0.284022 0.116 Uiso 1 1 calc R U
C153 C 0.3277(8) 1.0366(5) 0.2853(4) 0.099(3) Uani 1 1 d . U
H153 H 0.308545 1.046260 0.316485 0.118 Uiso 1 1 calc R U
C154 C 0.2692(7) 1.0266(4) 0.2588(4) 0.078(2) Uani 1 1 d . U
H154 H 0.211472 1.028080 0.272466 0.094 Uiso 1 1 calc R U
C155 C 0.1231(6) 1.0389(4) 0.1971(3) 0.0615(18) Uani 1 1 d . U
C156 C 0.1164(6) 1.0940(4) 0.2074(3) 0.073(2) Uani 1 1 d . U
H156 H 0.165850 1.109061 0.204952 0.088 Uiso 1 1 calc R U
C157 C 0.0348(7) 1.1263(5) 0.2215(4) 0.084(3) Uani 1 1 d . U
H157 H 0.030342 1.162559 0.228933 0.101 Uiso 1 1 calc R U
C158 C -0.0360(7) 1.1048(5) 0.2243(4) 0.091(3) Uani 1 1 d . U
H158 H -0.089603 1.126770 0.233270 0.109 Uiso 1 1 calc R U
C159 C -0.0323(8) 1.0513(5) 0.2143(5) 0.098(3) Uani 1 1 d . U
H159 H -0.082389 1.036872 0.216971 0.118 Uiso 1 1 calc R U
C160 C 0.0484(6) 1.0191(4) 0.2001(4) 0.079(2) Uani 1 1 d . U
H160 H 0.051422 0.983134 0.192467 0.095 Uiso 1 1 calc R U
C161 C 0.2588(5) 1.0253(4) 0.1171(3) 0.0602(18) Uani 1 1 d . U
C162 C 0.2882(6) 1.0758(4) 0.1079(4) 0.075(2) Uani 1 1 d . U
H162 H 0.293011 1.095014 0.132947 0.091 Uiso 1 1 calc R U
C163 C 0.3102(7) 1.0968(5) 0.0615(4) 0.087(3) Uani 1 1 d . U
H163 H 0.327361 1.131224 0.055241 0.105 Uiso 1 1 calc R U
C164 C 0.3069(7) 1.0676(5) 0.0250(4) 0.089(3) Uani 1 1 d . U
H164 H 0.323983 1.081772 -0.006095 0.107 Uiso 1 1 calc R U
C165 C 0.2791(6) 1.0181(5) 0.0329(4) 0.081(3) Uani 1 1 d . U
H165 H 0.276432 0.998751 0.007484 0.098 Uiso 1 1 calc R U
C166 C 0.2550(6) 0.9970(4) 0.0793(3) 0.066(2) Uani 1 1 d . U
H166 H 0.236007 0.963172 0.085079 0.080 Uiso 1 1 calc R U
C167 C 0.3567(6) 0.8346(4) 0.2655(3) 0.068(2) Uani 1 1 d . U
C168 C 0.4135(7) 0.8696(5) 0.2504(4) 0.087(2) Uani 1 1 d . U
H168 H 0.394580 0.903650 0.234840 0.104 Uiso 1 1 calc R U
C169 C 0.4978(8) 0.8575(6) 0.2571(4) 0.102(3) Uani 1 1 d . U
H169 H 0.534501 0.883066 0.247333 0.123 Uiso 1 1 calc R U
C170 C 0.5259(7) 0.8064(5) 0.2785(4) 0.094(3) Uani 1 1 d . U
H170 H 0.582579 0.796866 0.283330 0.112 Uiso 1 1 calc R U
C171 C 0.4712(7) 0.7695(5) 0.2928(4) 0.097(3) Uani 1 1 d . U
H171 H 0.490873 0.734850 0.307107 0.116 Uiso 1 1 calc R U
C172 C 0.3873(7) 0.7832(5) 0.2862(4) 0.085(2) Uani 1 1 d . U
H172 H 0.350662 0.757503 0.295792 0.102 Uiso 1 1 calc R U
C173 C 0.1899(6) 0.8933(4) 0.3065(3) 0.079(2) Uani 1 1 d D U
C174 C 0.2212(6) 0.8920(5) 0.3475(4) 0.106(3) Uani 1 1 d D U
H174 H 0.275019 0.871399 0.350455 0.128 Uiso 1 1 calc R U
C175 C 0.1721(8) 0.9217(6) 0.3844(4) 0.140(4) Uani 1 1 d D U
H175 H 0.193956 0.922325 0.411896 0.168 Uiso 1 1 calc R U
C176 C 0.0917(8) 0.9502(6) 0.3807(4) 0.139(4) Uani 1 1 d D U
H176 H 0.057304 0.967873 0.406527 0.167 Uiso 1 1 calc R U
C177 C 0.0614(7) 0.9528(6) 0.3389(4) 0.133(4) Uani 1 1 d D U
H177 H 0.008350 0.974391 0.335471 0.159 Uiso 1 1 calc R U
C178 C 0.1101(6) 0.9234(4) 0.3025(3) 0.096(3) Uani 1 1 d D U
H178 H 0.088843 0.923721 0.274705 0.115 Uiso 1 1 calc R U
C179 C 0.2014(6) 0.7915(4) 0.2643(3) 0.0656(19) Uani 1 1 d . U
C180 C 0.1516(7) 0.7760(4) 0.3064(4) 0.082(2) Uani 1 1 d . U
H180 H 0.140735 0.797393 0.332233 0.098 Uiso 1 1 calc R U
C181 C 0.1177(7) 0.7276(5) 0.3098(5) 0.094(3) Uani 1 1 d . U
H181 H 0.085854 0.715692 0.338565 0.113 Uiso 1 1 calc R U
C182 C 0.1308(8) 0.6979(5) 0.2715(5) 0.097(3) Uani 1 1 d . U
H182 H 0.103622 0.667503 0.273751 0.116 Uiso 1 1 calc R U
C183 C 0.1799(7) 0.7104(4) 0.2318(4) 0.086(3) Uani 1 1 d . U
H183 H 0.191291 0.687350 0.206980 0.103 Uiso 1 1 calc R U
C184 C 0.2162(6) 0.7593(4) 0.2262(3) 0.070(2) Uani 1 1 d . U
H184 H 0.249290 0.769641 0.197310 0.084 Uiso 1 1 calc R U
C185 C 0.5024(5) 0.8162(3) -0.1132(3) 0.0533(17) Uani 1 1 d . U
C186 C 0.5237(5) 0.7589(4) -0.1150(3) 0.0611(18) Uani 1 1 d . U
H186 H 0.490508 0.736092 -0.094519 0.073 Uiso 1 1 calc R U
C187 C 0.5944(6) 0.7356(4) -0.1473(4) 0.075(2) Uani 1 1 d . U
H187 H 0.608760 0.697384 -0.148607 0.090 Uiso 1 1 calc R U
C188 C 0.6432(6) 0.7703(5) -0.1775(4) 0.077(2) Uani 1 1 d . U
H188 H 0.690962 0.755227 -0.199072 0.093 Uiso 1 1 calc R U
C189 C 0.6219(6) 0.8253(5) -0.1759(4) 0.081(3) Uani 1 1 d . U
H189 H 0.654949 0.848108 -0.196582 0.097 Uiso 1 1 calc R U
C190 C 0.5520(6) 0.8487(4) -0.1442(3) 0.069(2) Uani 1 1 d . U
H190 H 0.538229 0.887056 -0.143738 0.083 Uiso 1 1 calc R U
C191 C 0.4149(5) 0.9166(3) -0.0734(3) 0.0515(16) Uani 1 1 d . U
C192 C 0.3689(5) 0.9552(4) -0.1024(3) 0.0636(19) Uani 1 1 d . U
H119 H 0.328986 0.943851 -0.116741 0.076 Uiso 1 1 calc R U
C193 C 0.3804(6) 1.0099(4) -0.1105(4) 0.073(2) Uani 1 1 d . U
H193 H 0.349702 1.034810 -0.130535 0.087 Uiso 1 1 calc R U
C194 C 0.4382(5) 1.0266(4) -0.0882(3) 0.066(2) Uani 1 1 d . U
H194 H 0.447278 1.063064 -0.093585 0.079 Uiso 1 1 calc R U
C195 C 0.4815(6) 0.9912(4) -0.0591(3) 0.066(2) Uani 1 1 d . U
H195 H 0.519683 1.003538 -0.044193 0.080 Uiso 1 1 calc R U
C196 C 0.4708(5) 0.9365(3) -0.0506(3) 0.0580(18) Uani 1 1 d . U
H196 H 0.500818 0.912827 -0.029558 0.070 Uiso 1 1 calc R U
C197 C 0.3162(5) 0.8422(3) -0.0926(3) 0.0527(17) Uani 1 1 d . U
C198 C 0.2372(5) 0.8493(3) -0.0635(3) 0.0605(18) Uani 1 1 d . U
H198 H 0.233800 0.852870 -0.031255 0.073 Uiso 1 1 calc R U
C199 C 0.1627(6) 0.8514(4) -0.0807(4) 0.073(2) Uani 1 1 d . U
H199 H 0.109984 0.854968 -0.059945 0.088 Uiso 1 1 calc R U
C200 C 0.1656(6) 0.8483(4) -0.1280(4) 0.077(2) Uani 1 1 d . U
H200 H 0.115024 0.850022 -0.139554 0.092 Uiso 1 1 calc R U
C201 C 0.2431(7) 0.8426(4) -0.1583(4) 0.077(2) Uani 1 1 d . U
H201 H 0.245001 0.840626 -0.190575 0.092 Uiso 1 1 calc R U
C202 C 0.3195(6) 0.8397(4) -0.1415(3) 0.0655(19) Uani 1 1 d . U
H202 H 0.372027 0.836116 -0.162466 0.079 Uiso 1 1 calc R U
C203 C 0.4512(6) 0.6545(3) 0.0176(3) 0.0613(19) Uani 1 1 d . U
C204 C 0.4764(6) 0.6033(4) 0.0429(4) 0.075(2) Uani 1 1 d . U
H204 H 0.517246 0.599949 0.062306 0.090 Uiso 1 1 calc R U
C205 C 0.4403(7) 0.5582(4) 0.0388(4) 0.092(3) Uani 1 1 d . U
H205 H 0.457133 0.524611 0.055504 0.111 Uiso 1 1 calc R U
C206 C 0.3809(7) 0.5621(5) 0.0109(4) 0.091(3) Uani 1 1 d . U
H206 H 0.358734 0.530919 0.007811 0.109 Uiso 1 1 calc R U
C207 C 0.3528(7) 0.6115(4) -0.0130(4) 0.080(2) Uani 1 1 d . U
H207 H 0.309886 0.614411 -0.030943 0.096 Uiso 1 1 calc R U
C208 C 0.3896(5) 0.6577(4) -0.0100(3) 0.064(2) Uani 1 1 d . U
H208 H 0.372118 0.691037 -0.027010 0.077 Uiso 1 1 calc R U
C209 C 0.5175(6) 0.7065(4) 0.0826(3) 0.0634(19) Uani 1 1 d . U
C210 C 0.4485(7) 0.7179(4) 0.1191(3) 0.077(2) Uani 1 1 d . U
H210 H 0.392997 0.728320 0.112543 0.093 Uiso 1 1 calc R U
C211 C 0.4620(8) 0.7139(5) 0.1653(4) 0.101(3) Uani 1 1 d . U
H211 H 0.415792 0.723337 0.189762 0.122 Uiso 1 1 calc R U
C212 C 0.5402(8) 0.6967(4) 0.1751(4) 0.089(3) Uani 1 1 d . U
H212 H 0.547652 0.692915 0.206648 0.106 Uiso 1 1 calc R U
C213 C 0.6092(7) 0.6847(4) 0.1406(4) 0.082(3) Uani 1 1 d . U
H213 H 0.663817 0.673367 0.148261 0.098 Uiso 1 1 calc R U
C214 C 0.5985(6) 0.6892(4) 0.0936(4) 0.073(2) Uani 1 1 d . U
H214 H 0.645846 0.680578 0.069541 0.088 Uiso 1 1 calc R U
C215 C 0.6054(5) 0.7016(4) -0.0145(3) 0.0609(19) Uani 1 1 d . U
C216 C 0.6442(6) 0.6514(4) -0.0308(3) 0.074(2) Uani 1 1 d . U
H216 H 0.615332 0.621522 -0.023562 0.089 Uiso 1 1 calc R U
C217 C 0.7257(7) 0.6447(5) -0.0576(4) 0.092(3) Uani 1 1 d . U
H217 H 0.752209 0.610367 -0.068413 0.111 Uiso 1 1 calc R U
C218 C 0.7672(7) 0.6886(6) -0.0683(4) 0.093(3) Uani 1 1 d . U
H218 H 0.821431 0.684322 -0.087593 0.112 Uiso 1 1 calc R U
C219 C 0.7324(7) 0.7373(5) -0.0518(4) 0.092(3) Uani 1 1 d . U
H219 H 0.763198 0.766355 -0.057966 0.110 Uiso 1 1 calc R U
C220 C -0.0461(9) 0.7962(6) 0.5930(5) 0.121(3) Uani 1 1 d . U
H220 H -0.024653 0.766484 0.574245 0.146 Uiso 1 1 calc R U
C221 C 0.6496(6) 0.7449(4) -0.0254(4) 0.077(2) Uani 1 1 d . U
H221 H 0.623978 0.779567 -0.014874 0.093 Uiso 1 1 calc R U
C222 C 0.3293(5) 0.8468(3) 0.0914(3) 0.0487(15) Uani 1 1 d . U
C223 C 0.2634(5) 0.8188(3) 0.0801(3) 0.0489(15) Uani 1 1 d . U
C224 C 0.1805(5) 0.8144(3) 0.1009(3) 0.0467(15) Uani 1 1 d . U
C225 C 0.1190(5) 0.8361(3) 0.1420(3) 0.0478(15) Uani 1 1 d . U
C226 C 0.2190(5) 0.7677(3) 0.0400(3) 0.0536(17) Uani 1 1 d . U
H226 H 0.217144 0.745170 0.016569 0.064 Uiso 1 1 calc R U

loop_
_atom_site_aniso_label
_atom_site_aniso_U_11
_atom_site_aniso_U_22
_atom_site_aniso_U_33
_atom_site_aniso_U_23
_atom_site_aniso_U_13
_atom_site_aniso_U_12
Cu1 0.0472(7) 0.0913(9) 0.0620(7) -0.0151(7) -0.0152(6) -0.0197(6)
Cu2 0.0789(9) 0.0683(8) 0.0576(7) -0.0024(6) -0.0038(6) -0.0248(7)
Cu3 0.0555(7) 0.0577(7) 0.0545(7) -0.0028(5) -0.0213(5) -0.0135(5)
Cu4 0.0364(6) 0.0536(6) 0.0616(7) -0.0015(5) -0.0103(5) -0.0131(5)
Cu5 0.0511(7) 0.0552(7) 0.0546(7) -0.0068(5) -0.0081(5) -0.0128(5)
Cu6 0.0408(6) 0.0530(6) 0.0548(6) -0.0079(5) -0.0047(5) -0.0046(5)
N1 0.065(4) 0.082(4) 0.067(4) -0.012(3) -0.019(3) -0.015(3)
N2 0.074(4) 0.079(4) 0.065(4) -0.006(3) -0.013(3) -0.020(3)
N3 0.062(4) 0.088(4) 0.061(3) -0.001(3) -0.026(3) -0.022(3)
N4 0.070(4) 0.097(5) 0.068(4) 0.009(4) -0.020(3) -0.028(4)
N5 0.077(4) 0.082(4) 0.064(4) 0.011(3) -0.024(3) -0.022(4)
N6 0.065(4) 0.073(4) 0.064(3) -0.007(3) -0.019(3) -0.019(3)
N7 0.054(3) 0.071(3) 0.062(3) -0.010(3) -0.012(3) -0.016(3)
N8 0.056(4) 0.085(4) 0.079(4) -0.008(3) -0.023(3) -0.015(3)
N9 0.068(4) 0.087(5) 0.085(5) 0.004(4) -0.015(4) -0.026(4)
N10 0.071(4) 0.077(4) 0.058(3) -0.001(3) -0.015(3) -0.015(3)
N11 0.039(3) 0.057(3) 0.060(3) -0.012(3) -0.006(3) -0.014(3)
N12 0.038(3) 0.058(3) 0.061(3) -0.007(3) -0.006(3) -0.014(3)
N13 0.044(3) 0.057(3) 0.063(3) -0.009(3) -0.004(3) -0.016(3)
N14 0.041(4) 0.072(4) 0.070(4) -0.014(3) 0.000(3) -0.016(3)
N15 0.048(4) 0.071(4) 0.071(4) -0.015(3) -0.006(3) -0.014(3)
N16 0.049(3) 0.058(3) 0.059(3) -0.007(3) -0.005(3) -0.012(3)
N17 0.050(3) 0.061(3) 0.057(3) -0.013(3) -0.010(3) -0.015(3)
N18 0.051(4) 0.070(4) 0.069(4) -0.012(3) -0.010(3) -0.021(3)
N19 0.045(4) 0.069(4) 0.069(4) -0.010(3) -0.012(3) -0.018(3)
N20 0.044(3) 0.055(3) 0.059(3) -0.010(3) -0.013(3) -0.011(3)
P1 0.0540(14) 0.1075(19) 0.0574(13) -0.0162(13) -0.0124(11) -0.0125(13)
P2 0.0538(13) 0.0802(15) 0.0625(13) -0.0060(11) -0.0197(11) -0.0252(11)
P3 0.108(2) 0.0709(16) 0.0801(17) -0.0091(13) -0.0199(15) -0.0289(15)
P4 0.0686(15) 0.0731(14) 0.0522(12) -0.0055(10) -0.0059(11) -0.0224(12)
P5 0.0605(13) 0.0533(11) 0.0574(12) -0.0040(9) -0.0202(10) -0.0101(10)
P6 0.0516(12) 0.0573(12) 0.0544(11) -0.0093(9) -0.0164(9) -0.0087(9)
P7 0.0346(11) 0.0521(11) 0.0624(12) -0.0015(9) -0.0099(9) -0.0083(8)
P8 0.0569(13) 0.0565(12) 0.0650(13) 0.0020(10) -0.0175(10) -0.0188(10)
P9 0.0507(12) 0.0519(11) 0.0523(11) -0.0052(9) -0.0121(9) -0.0101(9)
P10 0.0606(14) 0.0589(12) 0.0554(12) -0.0066(10) -0.0107(10) -0.0091(10)
P11 0.0386(11) 0.0473(10) 0.0546(11) -0.0059(8) -0.0073(8) -0.0096(8)
P12 0.0415(11) 0.0540(11) 0.0603(12) -0.0055(9) -0.0086(9) -0.0038(9)
C1 0.057(3) 0.148(5) 0.091(5) -0.006(5) -0.012(4) -0.023(4)
C2 0.083(5) 0.175(6) 0.115(6) 0.000(6) -0.010(5) -0.011(6)
C3 0.096(7) 0.209(9) 0.136(8) 0.004(8) -0.015(7) -0.002(8)
C4 0.106(7) 0.185(8) 0.133(7) -0.010(8) -0.016(6) -0.028(7)
C5 0.111(7) 0.186(8) 0.134(7) -0.003(7) -0.009(6) -0.039(7)
C6 0.082(5) 0.160(6) 0.106(5) -0.015(5) -0.012(5) -0.038(5)
C7 0.097(5) 0.117(5) 0.078(5) -0.017(5) -0.022(4) 0.003(5)
C8 0.129(6) 0.130(6) 0.091(5) -0.010(5) -0.021(5) 0.013(6)
C9 0.178(8) 0.123(8) 0.112(7) -0.015(7) -0.020(7) 0.027(7)
C10 0.178(8) 0.146(8) 0.124(8) -0.010(8) -0.023(8) 0.022(8)
C11 0.187(9) 0.138(8) 0.105(7) -0.004(7) -0.027(7) 0.005(8)
C12 0.072(4) 0.107(5) 0.068(4) -0.023(4) -0.018(4) -0.007(4)
C13 0.096(6) 0.135(6) 0.079(5) -0.024(5) -0.012(5) -0.020(5)
C14 0.119(7) 0.132(7) 0.083(6) -0.015(6) -0.015(6) -0.021(7)
C15 0.117(7) 0.128(7) 0.087(6) -0.026(6) -0.037(6) 0.016(6)
C16 0.083(6) 0.118(6) 0.090(6) -0.036(5) -0.034(5) 0.012(5)
C17 0.077(4) 0.108(5) 0.070(4) -0.021(4) -0.025(4) -0.002(4)
C18 0.064(4) 0.109(5) 0.077(4) -0.014(4) -0.026(4) -0.028(4)
C19 0.069(5) 0.122(5) 0.097(5) -0.013(5) -0.032(4) -0.025(4)
C20 0.081(6) 0.140(6) 0.114(6) -0.030(6) -0.035(5) -0.018(5)
C21 0.072(6) 0.141(8) 0.114(7) -0.025(6) -0.028(5) -0.022(6)
C22 0.073(6) 0.138(7) 0.112(6) -0.025(6) -0.030(5) -0.037(6)
C23 0.069(5) 0.113(5) 0.096(5) -0.013(5) -0.033(4) -0.026(4)
C24 0.070(4) 0.089(5) 0.088(5) -0.004(4) -0.030(4) -0.036(4)
C25 0.095(5) 0.095(5) 0.100(5) 0.012(5) -0.033(4) -0.028(4)
C26 0.121(7) 0.116(7) 0.123(7) 0.022(6) -0.032(6) -0.030(6)
C27 0.110(6) 0.105(6) 0.132(7) 0.006(6) -0.031(6) -0.034(6)
C28 0.111(7) 0.095(6) 0.125(7) -0.008(6) -0.038(6) -0.034(6)
C29 0.090(5) 0.096(5) 0.108(5) 0.002(5) -0.039(4) -0.028(4)
C30 0.064(4) 0.082(4) 0.073(4) -0.013(4) -0.011(4) -0.032(4)
C31 0.083(5) 0.108(5) 0.077(5) -0.020(4) -0.015(4) -0.037(4)
C32 0.110(7) 0.120(7) 0.079(6) -0.025(5) -0.009(5) -0.053(6)
C33 0.107(6) 0.106(6) 0.082(5) -0.023(5) 0.005(5) -0.035(5)
C34 0.088(5) 0.102(5) 0.084(5) -0.021(5) 0.002(5) -0.037(5)
C35 0.073(5) 0.091(5) 0.082(5) -0.022(4) -0.008(4) -0.029(4)
C36 0.149(6) 0.106(5) 0.107(5) -0.016(5) -0.020(5) -0.020(5)
C37 0.145(6) 0.110(6) 0.109(6) -0.014(5) -0.004(5) -0.009(5)
C38 0.182(9) 0.139(8) 0.142(8) -0.019(7) -0.002(8) 0.006(8)
C39 0.185(9) 0.138(8) 0.131(8) -0.012(7) -0.001(8) 0.020(8)
C40 0.189(9) 0.137(8) 0.125(8) -0.021(7) -0.011(8) 0.004(8)
C41 0.166(6) 0.118(6) 0.122(6) -0.011(5) -0.026(6) -0.013(6)
C42 0.145(6) 0.090(5) 0.095(5) -0.001(5) -0.027(5) -0.032(5)
C43 0.147(6) 0.096(5) 0.102(5) 0.005(5) -0.001(5) -0.022(5)
C44 0.184(8) 0.121(8) 0.098(7) 0.014(7) -0.010(7) -0.005(7)
C45 0.165(7) 0.123(7) 0.120(7) 0.003(6) -0.010(7) -0.017(7)
C46 0.181(8) 0.120(7) 0.113(7) 0.014(6) -0.019(7) -0.009(7)
C47 0.164(6) 0.111(6) 0.113(6) 0.005(5) -0.027(5) -0.020(5)
C48 0.147(6) 0.111(5) 0.123(6) 0.008(5) -0.046(5) -0.053(5)
C49 0.138(6) 0.120(6) 0.139(6) 0.004(5) -0.044(5) -0.044(5)
C50 0.177(9) 0.150(8) 0.191(9) 0.036(8) -0.068(8) -0.063(8)
C51 0.190(9) 0.179(9) 0.200(9) 0.037(8) -0.065(8) -0.064(8)
C52 0.186(9) 0.167(9) 0.205(9) 0.033(8) -0.064(8) -0.073(8)
C53 0.162(6) 0.132(6) 0.160(6) 0.014(6) -0.050(6) -0.056(6)
C54 0.081(5) 0.084(4) 0.072(4) -0.005(4) -0.014(4) -0.034(4)
C55 0.091(5) 0.095(5) 0.065(4) -0.010(4) -0.002(4) -0.035(4)
C56 0.105(7) 0.120(7) 0.099(7) -0.002(6) -0.007(6) -0.050(6)
C57 0.102(7) 0.135(7) 0.108(7) 0.008(6) 0.005(6) -0.056(6)
C58 0.105(7) 0.150(8) 0.113(7) 0.002(7) -0.033(6) -0.057(6)
C59 0.101(6) 0.123(6) 0.087(5) 0.008(5) -0.014(5) -0.045(5)
C60 0.072(4) 0.085(4) 0.053(4) -0.003(4) -0.013(3) -0.027(4)
C61 0.074(5) 0.088(5) 0.064(4) -0.006(4) -0.011(4) -0.031(4)
C62 0.086(5) 0.101(5) 0.056(4) -0.010(4) -0.016(4) -0.037(5)
C63 0.086(5) 0.109(5) 0.074(5) 0.004(5) -0.027(4) -0.030(5)
C64 0.083(5) 0.100(6) 0.083(5) 0.004(5) -0.024(5) -0.019(5)
C65 0.076(5) 0.091(5) 0.068(5) -0.003(4) -0.012(4) -0.014(4)
C66 0.078(5) 0.079(4) 0.060(4) -0.009(4) -0.011(4) -0.028(4)
C67 0.091(5) 0.074(4) 0.076(4) -0.010(4) -0.007(4) -0.021(4)
C68 0.111(7) 0.088(6) 0.088(6) -0.004(5) 0.000(6) -0.030(6)
C69 0.108(7) 0.092(6) 0.090(6) 0.001(5) -0.025(6) -0.025(6)
C70 0.095(6) 0.100(6) 0.093(6) -0.016(5) -0.023(5) -0.015(6)
C71 0.081(5) 0.085(5) 0.070(4) 0.004(4) -0.018(4) -0.022(4)
C72 0.063(4) 0.066(4) 0.070(4) -0.015(4) -0.021(4) -0.012(4)
C73 0.066(4) 0.082(5) 0.079(4) -0.015(4) -0.027(4) -0.010(4)
C74 0.071(6) 0.096(6) 0.100(6) -0.014(5) -0.032(5) 0.004(5)
C75 0.074(6) 0.103(6) 0.106(7) -0.028(6) -0.023(5) 0.007(5)
C76 0.074(6) 0.097(6) 0.094(6) -0.024(5) -0.011(5) -0.011(5)
C77 0.065(4) 0.069(4) 0.082(5) -0.013(4) -0.013(4) -0.001(4)
C78 0.073(4) 0.054(4) 0.062(4) -0.002(3) -0.023(4) -0.010(4)
C79 0.081(5) 0.070(4) 0.062(4) 0.000(4) -0.024(4) -0.016(4)
C80 0.108(6) 0.076(5) 0.064(5) 0.001(4) -0.028(5) -0.013(5)
C81 0.110(6) 0.086(5) 0.065(5) -0.001(5) -0.009(5) -0.015(5)
C82 0.099(6) 0.087(6) 0.076(5) -0.004(5) -0.004(5) -0.030(5)
C83 0.087(5) 0.071(4) 0.067(4) -0.005(4) -0.018(4) -0.018(4)
C84 0.062(4) 0.058(4) 0.060(4) -0.011(3) -0.015(3) -0.013(3)
C85 0.084(5) 0.077(4) 0.067(4) -0.014(4) -0.029(4) -0.015(4)
C86 0.095(6) 0.087(5) 0.080(5) -0.016(5) -0.029(5) -0.012(5)
C87 0.072(5) 0.083(5) 0.080(5) -0.026(4) -0.017(4) -0.022(4)
C88 0.060(5) 0.067(5) 0.086(5) -0.025(4) -0.003(4) -0.017(4)
C89 0.066(4) 0.072(4) 0.071(4) -0.012(4) -0.014(4) -0.015(4)
C90 0.062(4) 0.060(4) 0.060(4) -0.014(3) -0.010(3) -0.009(3)
C91 0.068(5) 0.072(4) 0.070(4) -0.014(4) -0.017(4) -0.025(4)
C92 0.093(6) 0.072(5) 0.084(6) -0.008(5) -0.006(5) -0.028(5)
C93 0.098(6) 0.075(5) 0.086(6) 0.000(5) -0.014(5) -0.022(5)
C94 0.105(6) 0.073(5) 0.078(5) 0.001(5) -0.024(5) -0.003(5)
C95 0.073(4) 0.070(4) 0.068(4) -0.012(4) -0.020(4) -0.007(4)
C96 0.058(4) 0.061(4) 0.062(4) -0.007(3) -0.022(3) -0.012(3)
C97 0.059(4) 0.072(4) 0.066(4) -0.010(4) -0.022(4) -0.005(4)
C98 0.071(5) 0.085(5) 0.068(5) -0.009(4) -0.030(4) -0.008(5)
C99 0.069(5) 0.078(5) 0.092(6) -0.002(5) -0.030(5) -0.003(5)
C100 0.076(6) 0.087(6) 0.080(5) -0.011(5) -0.013(5) 0.003(5)
C101 0.058(4) 0.081(4) 0.067(4) -0.009(4) -0.020(3) -0.005(4)
C102 0.061(4) 0.063(4) 0.066(4) -0.006(3) -0.018(3) -0.007(4)
C103 0.076(5) 0.067(4) 0.067(4) -0.011(4) -0.012(4) -0.007(4)
C104 0.088(6) 0.073(5) 0.077(5) -0.011(5) -0.001(5) -0.003(5)
C105 0.075(6) 0.089(6) 0.077(5) 0.000(5) -0.002(5) 0.010(5)
C106 0.071(6) 0.085(6) 0.094(6) -0.002(5) -0.004(5) -0.023(5)
C107 0.062(4) 0.078(4) 0.070(4) -0.004(4) -0.012(4) -0.011(4)
C108 0.056(4) 0.061(4) 0.053(3) -0.010(3) -0.017(3) -0.011(3)
C109 0.065(4) 0.069(4) 0.068(4) -0.014(3) -0.016(3) -0.020(3)
C110 0.063(4) 0.070(4) 0.057(4) -0.015(3) -0.011(3) -0.013(3)
C111 0.058(4) 0.069(4) 0.054(3) -0.011(3) -0.017(3) -0.021(3)
C112 0.060(4) 0.072(4) 0.061(4) -0.005(4) -0.022(3) -0.013(4)
C113 0.049(4) 0.056(4) 0.085(4) -0.004(3) -0.017(3) -0.011(3)
C114 0.070(5) 0.069(4) 0.120(5) -0.014(4) 0.002(4) -0.016(4)
C115 0.103(7) 0.075(6) 0.151(8) -0.006(6) 0.010(6) -0.012(6)
C116 0.090(6) 0.069(5) 0.143(7) -0.021(5) -0.011(6) -0.025(5)
C117 0.069(5) 0.070(5) 0.124(7) 0.003(5) -0.024(5) -0.022(5)
C118 0.052(4) 0.058(4) 0.091(4) 0.003(4) -0.013(4) -0.016(3)
C119 0.033(3) 0.059(4) 0.068(4) 0.001(3) -0.013(3) -0.010(3)
C120 0.051(4) 0.067(4) 0.076(4) 0.000(4) -0.017(4) -0.009(3)
C121 0.054(5) 0.081(5) 0.076(5) 0.011(4) -0.017(4) -0.009(4)
C122 0.060(5) 0.087(5) 0.065(5) -0.003(4) -0.010(4) -0.012(4)
C123 0.066(5) 0.078(5) 0.076(5) -0.011(4) -0.004(4) -0.011(4)
C124 0.056(4) 0.064(4) 0.068(4) -0.004(4) -0.011(4) -0.004(4)
C125 0.033(3) 0.059(4) 0.071(4) -0.003(3) -0.007(3) -0.005(3)
C126 0.039(4) 0.066(4) 0.084(4) 0.000(4) -0.013(3) -0.013(3)
C127 0.049(5) 0.085(5) 0.102(6) -0.003(5) -0.021(4) -0.014(4)
C128 0.056(5) 0.082(5) 0.101(6) 0.001(5) 0.001(5) -0.021(4)
C129 0.059(5) 0.108(6) 0.086(6) -0.003(5) 0.009(5) -0.015(5)
C130 0.056(4) 0.084(5) 0.085(5) 0.000(4) -0.014(4) -0.012(4)
C131 0.077(5) 0.078(4) 0.075(4) -0.003(4) -0.026(4) -0.025(4)
C132 0.082(5) 0.087(5) 0.085(5) 0.001(4) -0.023(4) -0.029(4)
C133 0.081(6) 0.115(7) 0.098(6) 0.003(5) -0.038(5) -0.048(5)
C134 0.104(7) 0.126(7) 0.100(6) -0.017(6) -0.043(6) -0.038(6)
C135 0.115(7) 0.122(7) 0.116(7) -0.043(6) -0.031(6) -0.024(6)
C136 0.099(5) 0.096(5) 0.099(5) -0.022(5) -0.038(5) -0.018(5)
C137 0.079(5) 0.076(4) 0.070(4) -0.001(4) -0.011(4) -0.038(4)
C138 0.082(5) 0.085(4) 0.081(4) -0.002(4) -0.007(4) -0.038(4)
C139 0.117(7) 0.102(6) 0.078(6) -0.017(5) 0.007(5) -0.044(6)
C140 0.112(7) 0.114(7) 0.087(6) -0.017(6) 0.019(6) -0.048(6)
C141 0.126(7) 0.128(7) 0.105(7) -0.011(6) 0.023(6) -0.069(6)
C142 0.103(5) 0.102(5) 0.086(5) -0.014(4) 0.006(5) -0.054(5)
C143 0.080(5) 0.072(4) 0.075(4) -0.007(4) -0.028(4) -0.013(4)
C144 0.081(5) 0.079(4) 0.092(5) -0.006(4) -0.025(4) 0.003(4)
C145 0.095(6) 0.086(6) 0.114(6) -0.012(5) -0.027(5) 0.010(5)
C146 0.112(7) 0.091(6) 0.111(7) -0.019(6) -0.042(6) 0.017(6)
C147 0.121(7) 0.085(6) 0.109(7) 0.010(6) -0.049(6) 0.009(6)
C148 0.102(5) 0.083(5) 0.100(5) 0.006(4) -0.032(5) -0.016(4)
C149 0.070(4) 0.061(4) 0.065(4) -0.007(3) -0.025(4) -0.016(4)
C150 0.076(5) 0.078(4) 0.073(4) 0.003(4) -0.027(4) -0.019(4)
C151 0.085(6) 0.094(6) 0.098(6) -0.001(5) -0.025(5) -0.025(5)
C152 0.100(6) 0.108(6) 0.100(6) -0.003(6) -0.042(6) -0.038(6)
C153 0.110(7) 0.112(6) 0.085(6) -0.010(5) -0.034(5) -0.026(6)
C154 0.083(5) 0.086(5) 0.072(5) -0.006(4) -0.024(4) -0.021(4)
C155 0.063(4) 0.061(4) 0.061(4) -0.003(3) -0.020(3) -0.004(3)
C156 0.070(5) 0.067(4) 0.082(5) -0.011(4) -0.019(4) -0.004(4)
C157 0.087(6) 0.075(5) 0.085(6) -0.016(5) -0.018(5) 0.003(5)
C158 0.076(6) 0.096(6) 0.091(6) -0.015(5) -0.012(5) 0.009(5)
C159 0.074(6) 0.094(6) 0.120(7) -0.012(6) -0.014(5) 0.000(5)
C160 0.067(5) 0.073(4) 0.093(5) -0.012(4) -0.012(4) -0.006(4)
C161 0.054(4) 0.057(4) 0.067(4) 0.001(3) -0.011(3) -0.007(3)
C162 0.067(5) 0.076(5) 0.079(5) 0.008(4) -0.012(4) -0.011(4)
C163 0.070(6) 0.079(6) 0.100(6) 0.015(5) -0.003(5) -0.007(5)
C164 0.073(5) 0.087(5) 0.083(5) 0.020(5) 0.002(5) 0.013(5)
C165 0.071(5) 0.094(6) 0.066(5) -0.002(5) -0.013(4) 0.016(5)
C166 0.066(4) 0.071(4) 0.057(4) 0.003(4) -0.014(4) -0.003(4)
C167 0.059(4) 0.077(4) 0.069(4) -0.005(4) -0.015(4) -0.012(4)
C168 0.065(5) 0.094(5) 0.097(5) 0.010(4) -0.016(4) -0.014(4)
C169 0.071(6) 0.122(7) 0.109(7) 0.014(6) -0.012(5) -0.024(6)
C170 0.065(6) 0.121(7) 0.095(6) 0.008(6) -0.029(5) -0.011(5)
C171 0.076(6) 0.116(6) 0.095(6) 0.019(5) -0.032(5) -0.005(5)
C172 0.075(4) 0.096(5) 0.084(4) 0.006(4) -0.024(4) -0.011(4)
C173 0.079(5) 0.085(4) 0.074(4) -0.022(4) -0.009(4) -0.015(4)
C174 0.100(5) 0.122(5) 0.094(5) -0.034(5) -0.008(5) -0.008(5)
C175 0.144(7) 0.155(7) 0.118(7) -0.045(6) -0.016(6) -0.007(7)
C176 0.137(8) 0.143(8) 0.120(7) -0.052(7) 0.004(7) 0.010(7)
C177 0.126(8) 0.132(7) 0.124(7) -0.039(7) -0.001(7) 0.010(7)
C178 0.093(5) 0.094(5) 0.091(5) -0.019(4) 0.000(5) -0.003(5)
C179 0.068(4) 0.061(4) 0.073(4) -0.006(3) -0.023(3) -0.012(3)
C180 0.080(5) 0.081(5) 0.083(5) -0.002(4) -0.009(4) -0.020(4)
C181 0.091(6) 0.081(6) 0.106(6) 0.007(5) -0.006(5) -0.029(5)
C182 0.097(6) 0.084(6) 0.115(7) -0.002(5) -0.023(6) -0.030(5)
C183 0.090(6) 0.075(5) 0.100(6) -0.013(5) -0.038(5) -0.008(5)
C184 0.073(4) 0.068(4) 0.073(4) -0.012(4) -0.022(4) -0.007(4)
C185 0.047(4) 0.057(4) 0.061(4) -0.009(3) -0.013(3) -0.014(3)
C186 0.054(4) 0.069(4) 0.061(4) -0.012(3) -0.007(3) -0.013(3)
C187 0.070(5) 0.075(5) 0.078(5) -0.022(4) -0.012(4) 0.000(4)
C188 0.057(5) 0.094(6) 0.078(5) -0.024(5) 0.003(4) -0.010(5)
C189 0.062(5) 0.093(6) 0.084(5) -0.015(5) 0.013(4) -0.023(5)
C190 0.059(4) 0.071(4) 0.078(4) -0.010(4) 0.000(4) -0.020(4)
C191 0.036(3) 0.052(3) 0.068(4) -0.009(3) -0.011(3) -0.009(3)
C192 0.052(4) 0.062(4) 0.081(4) -0.003(4) -0.021(4) -0.014(3)
C193 0.063(5) 0.056(4) 0.099(6) 0.001(4) -0.018(5) -0.010(4)
C194 0.050(4) 0.053(4) 0.095(5) -0.009(4) -0.008(4) -0.016(4)
C195 0.061(5) 0.064(4) 0.082(5) -0.015(4) -0.011(4) -0.026(4)
C196 0.052(4) 0.056(4) 0.071(4) -0.005(3) -0.021(3) -0.012(3)
C197 0.043(4) 0.049(3) 0.070(4) -0.007(3) -0.014(3) -0.012(3)
C198 0.045(4) 0.063(4) 0.073(4) -0.001(3) -0.013(3) -0.009(3)
C199 0.053(5) 0.076(5) 0.090(6) 0.003(5) -0.014(4) -0.010(4)
C200 0.061(5) 0.083(5) 0.092(5) 0.001(5) -0.033(4) -0.013(4)
C201 0.076(5) 0.079(5) 0.087(5) -0.014(5) -0.036(5) -0.013(5)
C202 0.056(4) 0.069(4) 0.076(4) -0.014(4) -0.017(4) -0.013(4)
C203 0.053(4) 0.053(4) 0.075(4) -0.012(3) -0.004(3) -0.009(3)
C204 0.065(4) 0.067(4) 0.092(5) -0.013(4) -0.013(4) -0.007(4)
C205 0.087(6) 0.063(5) 0.119(6) 0.001(5) -0.013(5) -0.006(5)
C206 0.085(6) 0.083(5) 0.111(6) -0.027(5) -0.005(5) -0.031(5)
C207 0.071(5) 0.082(5) 0.090(6) -0.014(5) -0.010(5) -0.021(5)
C208 0.052(4) 0.068(4) 0.073(4) -0.008(4) -0.011(4) -0.014(4)
C209 0.066(4) 0.057(4) 0.065(4) -0.004(3) -0.013(3) -0.003(3)
C210 0.073(4) 0.079(4) 0.069(4) 0.004(4) -0.007(4) 0.000(4)
C211 0.106(7) 0.102(6) 0.078(6) 0.004(5) -0.002(6) 0.006(6)
C212 0.103(7) 0.085(6) 0.074(5) 0.005(5) -0.021(5) -0.008(5)
C213 0.086(6) 0.085(6) 0.075(5) 0.002(5) -0.026(5) -0.014(5)
C214 0.068(4) 0.078(4) 0.075(4) -0.006(4) -0.013(4) -0.013(4)
C215 0.041(4) 0.075(4) 0.064(4) -0.009(4) -0.010(3) 0.000(3)
C216 0.051(4) 0.086(5) 0.082(5) -0.019(4) -0.006(4) -0.003(4)
C217 0.067(6) 0.108(7) 0.094(6) -0.028(5) 0.000(5) 0.001(5)
C218 0.053(5) 0.123(7) 0.089(6) -0.006(6) 0.011(5) -0.005(5)
C219 0.063(5) 0.102(6) 0.099(6) 0.007(5) 0.004(5) -0.019(5)
C220 0.142(6) 0.128(6) 0.086(6) -0.015(5) -0.023(6) 0.001(6)
C221 0.061(5) 0.085(5) 0.079(5) -0.005(4) 0.001(4) -0.011(4)
C222 0.045(3) 0.048(3) 0.052(3) 0.000(3) -0.009(3) -0.008(3)
C223 0.042(3) 0.052(3) 0.057(3) -0.009(3) -0.014(3) -0.009(3)
C224 0.041(3) 0.046(3) 0.055(3) -0.006(3) -0.007(3) -0.013(3)
C225 0.039(3) 0.046(3) 0.057(3) -0.003(3) -0.004(3) -0.011(3)
C226 0.051(4) 0.055(4) 0.059(4) -0.011(3) -0.010(3) -0.013(3)

loop_
_atom_type_symbol
_atom_type_description
_atom_type_scat_dispersion_real
_atom_type_scat_dispersion_imag
_atom_type_scat_source
C C 0.0181 0.0091 'International Tables Vol C Tables 4.2.6.8 and 6.1.1.4'
H H 0.0000 0.0000 'International Tables Vol C Tables 4.2.6.8 and 6.1.1.4'
Cl Cl 0.3639 0.7018 'International Tables Vol C Tables 4.2.6.8 and 6.1.1.4'
Cu Cu -1.9646 0.5888 'International Tables Vol C Tables 4.2.6.8 and 6.1.1.4'
N N 0.0311 0.0180 'International Tables Vol C Tables 4.2.6.8 and 6.1.1.4'
P P 0.2955 0.4335 'International Tables Vol C Tables 4.2.6.8 and 6.1.1.4'

loop_
_geom_angle_atom_site_label_1
_geom_angle_atom_site_label_2
_geom_angle_atom_site_label_3
_geom_angle
N1 Cu1 N3 80.7(3)
N1 Cu1 P2 116.4(2)
N3 Cu1 P2 112.8(2)
N1 Cu1 P1 110.3(2)
N3 Cu1 P1 102.7(2)
P2 Cu1 P1 124.41(10)
N2 Cu2 N10 80.8(3)
N2 Cu2 P3 118.3(2)
N10 Cu2 P3 114.0(2)
N2 Cu2 P4 110.1(2)
N10 Cu2 P4 103.0(2)
P3 Cu2 P4 122.05(11)
N7 Cu3 N6 103.8(3)
N7 Cu3 P5 118.1(2)
N6 Cu3 P5 105.8(2)
N7 Cu3 P6 102.5(2)
N6 Cu3 P6 112.0(2)
P5 Cu3 P6 114.27(9)
N12 Cu4 N13 80.9(2)
N12 Cu4 P8 118.21(19)
N13 Cu4 P8 115.0(2)
N12 Cu4 P7 112.4(2)
N13 Cu4 P7 100.55(19)
P8 Cu4 P7 121.07(9)
N16 Cu5 N17 103.8(3)
N16 Cu5 P9 118.5(2)
N17 Cu5 P9 105.0(2)
N16 Cu5 P10 100.6(2)
N17 Cu5 P10 112.8(2)
P9 Cu5 P10 115.85(9)
N11 Cu6 N20 81.6(2)
N11 Cu6 P11 113.33(19)
N20 Cu6 P11 116.18(19)
N11 Cu6 P12 105.31(19)
N20 Cu6 P12 106.00(19)
P11 Cu6 P12 125.46(9)
C112 N1 C110 103.8(8)
C112 N1 Cu1 143.6(6)
C110 N1 Cu1 112.5(6)
C112 N2 C109 103.2(8)
C112 N2 Cu2 145.3(7)
C109 N2 Cu2 111.5(6)
C111 N3 N4 104.1(7)
C111 N3 Cu1 113.9(6)
N4 N3 Cu1 141.1(6)
N5 N4 N3 107.5(7)
N4 N5 N6 110.6(7)
N4 N5 H5 124.7
N6 N5 H5 124.7
C111 N6 N5 103.1(7)
C111 N6 Cu3 132.9(7)
N5 N6 Cu3 122.3(6)
C108 N7 N8 105.0(7)
C108 N7 Cu3 130.5(6)
N8 N7 Cu3 122.7(6)
N9 N8 N7 109.4(7)
N8 N9 N10 108.4(7)
C108 N10 N9 105.8(7)
C108 N10 Cu2 112.9(6)
N9 N10 Cu2 140.2(6)
C226 N11 C223 102.8(6)
C226 N11 Cu6 145.0(5)
C223 N11 Cu6 111.9(5)
C226 N12 C224 103.7(6)
C226 N12 Cu4 143.9(5)
C224 N12 Cu4 112.4(5)
C225 N13 N14 105.4(6)
C225 N13 Cu4 111.9(5)
N14 N13 Cu4 141.8(5)
N15 N14 N13 108.3(6)
N14 N15 N16 110.1(6)
C225 N16 N15 102.7(6)
C225 N16 Cu5 132.9(5)
N15 N16 Cu5 122.4(5)
C222 N17 N18 104.7(6)
C222 N17 Cu5 132.6(5)
N18 N17 Cu5 121.9(5)
N19 N18 N17 109.0(6)
N18 N19 N20 108.3(6)
C222 N20 N19 106.2(6)
C222 N20 Cu6 111.9(5)
N19 N20 Cu6 141.7(5)
C7 P1 C12 104.8(5)
C7 P1 C1 102.7(6)
C12 P1 C1 104.6(5)
C7 P1 Cu1 118.1(4)
C12 P1 Cu1 109.7(4)
C1 P1 Cu1 115.6(5)
C30 P2 C18 103.9(4)
C30 P2 C24 102.3(5)
C18 P2 C24 101.9(5)
C30 P2 Cu1 114.0(3)
C18 P2 Cu1 117.3(4)
C24 P2 Cu1 115.4(3)
C48 P3 C42 104.0(7)
C48 P3 C36 100.5(7)
C42 P3 C36 104.3(7)
C48 P3 Cu2 114.6(5)
C42 P3 Cu2 117.6(4)
C36 P3 Cu2 113.8(4)
C54 P4 C60 104.2(4)
C54 P4 C66 104.5(5)
C60 P4 C66 102.5(4)
C54 P4 Cu2 113.7(3)
C60 P4 Cu2 116.4(3)
C66 P4 Cu2 114.2(3)
C72 P5 C78 105.4(4)
C72 P5 C84 101.2(4)
C78 P5 C84 103.9(4)
C72 P5 Cu3 118.8(3)
C78 P5 Cu3 110.5(3)
C84 P5 Cu3 115.5(3)
C102 P6 C90 105.9(4)
C102 P6 C96 102.1(4)
C90 P6 C96 104.1(4)
C102 P6 Cu3 119.1(3)
C90 P6 Cu3 109.2(3)
C96 P6 Cu3 115.1(3)
C125 P7 C113 103.4(4)
C125 P7 C119 103.8(4)
C113 P7 C119 103.3(4)
C125 P7 Cu4 114.6(3)
C113 P7 Cu4 111.6(3)
C119 P7 Cu4 118.5(3)
C131 P8 C137 105.2(5)
C131 P8 C143 102.7(5)
C137 P8 C143 102.4(5)
C131 P8 Cu4 115.3(3)
C137 P8 Cu4 112.9(3)
C143 P8 Cu4 116.7(3)
C155 P9 C149 103.9(4)
C155 P9 C161 102.3(4)
C149 P9 C161 103.4(4)
C155 P9 Cu5 118.7(3)
C149 P9 Cu5 112.7(3)
C161 P9 Cu5 114.2(3)
C173 P10 C167 103.8(4)
C173 P10 C179 102.8(5)
C167 P10 C179 104.3(4)
C173 P10 Cu5 115.7(3)
C167 P10 Cu5 116.6(3)
C179 P10 Cu5 112.1(3)
C191 P11 C197 101.0(3)
C191 P11 C185 102.1(4)
C197 P11 C185 104.3(4)
C191 P11 Cu6 118.5(3)
C197 P11 Cu6 114.2(3)
C185 P11 Cu6 114.7(3)
C203 P12 C209 102.8(4)
C203 P12 C215 104.3(4)
C209 P12 C215 103.1(4)
C203 P12 Cu6 114.1(3)
C209 P12 Cu6 113.1(3)
C215 P12 Cu6 117.7(3)
C2 C1 C6 123.5(13)
C2 C1 P1 125.3(13)
C6 C1 P1 111.1(10)
C1 C2 C3 120.9(16)
C1 C2 H2 119.5
C3 C2 H2 119.5
C4 C3 C2 106.9(16)
C4 C3 H3 126.6
C2 C3 H3 126.6
C3 C4 C5 139(2)
C3 C4 H4 110.4
C5 C4 H4 110.4
C4 C5 C6 108.4(18)
C4 C5 H5A 125.8
C6 C5 H5A 125.8
C1 C6 C5 120.0(15)
C1 C6 H6 120.0
C5 C6 H6 120.0
C220 C7 C8 114.1(13)
C220 C7 P1 121.0(10)
C8 C7 P1 124.9(10)
C9 C8 C7 124.1(13)
C9 C8 H8 118.0
C7 C8 H8 118.0
C10 C9 C8 119.2(16)
C10 C9 H9 120.4
C8 C9 H9 120.4
C9 C10 C11 120.2(17)
C9 C10 H10 119.9
C11 C10 H10 119.9
C10 C11 C220 119.2(15)
C10 C11 H11 120.4
C220 C11 H11 120.4
C13 C12 C17 118.1(10)
C13 C12 P1 123.5(9)
C17 C12 P1 118.1(8)
C12 C13 C14 120.3(12)
C12 C13 H13 119.8
C14 C13 H13 119.8
C15 C14 C13 118.3(13)
C15 C14 H14 120.9
C13 C14 H14 120.9
C16 C15 C14 122.2(12)
C16 C15 H15 118.9
C14 C15 H15 118.9
C15 C16 C17 117.4(13)
C15 C16 H16 121.3
C17 C16 H16 121.3
C12 C17 C16 123.3(11)
C12 C17 H17 118.3
C16 C17 H17 118.3
C23 C18 C19 119.3(10)
C23 C18 P2 123.4(9)
C19 C18 P2 117.3(8)
C20 C19 C18 119.7(12)
C20 C19 H19 120.1
C18 C19 H19 120.1
C21 C20 C19 120.9(13)
C21 C20 H20 119.6
C19 C20 H20 119.6
C20 C21 C22 120.0(12)
C20 C21 H21 120.0
C22 C21 H21 120.0
C23 C22 C21 118.4(12)
C23 C22 H22 120.8
C21 C22 H22 120.8
C18 C23 C22 121.5(12)
C18 C23 H23 119.2
C22 C23 H23 119.2
C25 C24 C29 119.3(11)
C25 C24 P2 118.2(9)
C29 C24 P2 122.5(9)
C24 C25 C26 118.1(13)
C24 C25 H25 121.0
C26 C25 H25 121.0
C27 C26 C25 118.5(14)
C27 C26 H26 120.7
C25 C26 H26 120.7
C28 C27 C26 125.4(15)
C28 C27 H27 117.3
C26 C27 H27 117.3
C27 C28 C29 117.0(14)
C27 C28 H28 121.5
C29 C28 H28 121.5
C24 C29 C28 121.7(12)
C24 C29 H29 119.2
C28 C29 H29 119.2
C35 C30 C31 118.6(9)
C35 C30 P2 118.5(7)
C31 C30 P2 122.9(8)
C32 C31 C30 120.3(11)
C32 C31 H31 119.8
C30 C31 H31 119.8
C33 C32 C31 119.3(11)
C33 C32 H32 120.4
C31 C32 H32 120.4
C34 C33 C32 121.9(11)
C34 C33 H33 119.0
C32 C33 H33 119.0
C33 C34 C35 119.3(11)
C33 C34 H34 120.3
C35 C34 H34 120.3
C30 C35 C34 120.6(10)
C30 C35 H35 119.7
C34 C35 H35 119.7
C37 C36 C41 120.4(7)
C37 C36 P3 116.2(8)
C41 C36 P3 123.4(9)
C36 C37 C38 120.8(7)
C36 C37 H37 119.6
C38 C37 H37 119.6
C39 C38 C37 118.5(7)
C39 C38 H38 120.7
C37 C38 H38 120.7
C40 C39 C38 121.0(7)
C40 C39 H39 119.5
C38 C39 H39 119.5
C39 C40 C41 120.3(7)
C39 C40 H40 119.9
C41 C40 H40 119.9
C36 C41 C40 119.0(7)
C36 C41 H41 120.5
C40 C41 H41 120.5
C43 C42 C47 117.1(13)
C43 C42 P3 121.1(11)
C47 C42 P3 121.7(11)
C42 C43 C44 125.6(14)
C42 C43 H43 117.2
C44 C43 H43 117.2
C43 C44 C45 116.0(15)
C43 C44 H44 122.0
C45 C44 H44 122.0
C46 C45 C44 123.0(16)
C46 C45 H45 118.5
C44 C45 H45 118.5
C45 C46 C47 119.4(16)
C45 C46 H46 120.3
C47 C46 H46 120.3
C46 C47 C42 118.1(14)
C46 C47 H47 120.9
C42 C47 H47 120.9
C49 C48 C53 117.7(15)
C49 C48 P3 120.9(12)
C53 C48 P3 121.0(12)
C48 C49 C50 125.7(16)
C48 C49 H49 117.1
C50 C49 H49 117.1
C51 C50 C49 111.2(19)
C51 C50 H50 124.4
C49 C50 H50 124.4
C50 C51 C52 132(2)
C50 C51 H51 113.9
C52 C51 H51 113.9
C53 C52 C51 111.5(18)
C53 C52 H52 124.3
C51 C52 H52 124.3
C52 C53 C48 121.2(16)
C52 C53 H53 119.4
C48 C53 H53 119.4
C55 C54 C59 119.0(10)
C55 C54 P4 124.7(8)
C59 C54 P4 116.1(8)
C54 C55 C56 122.1(11)
C54 C55 H55 118.9
C56 C55 H55 118.9
C57 C56 C55 117.4(12)
C57 C56 H56 121.3
C55 C56 H56 121.3
C58 C57 C56 123.7(12)
C58 C57 H57 118.2
C56 C57 H57 118.2
C57 C58 C59 116.9(12)
C57 C58 H58 121.5
C59 C58 H58 121.5
C54 C59 C58 120.3(11)
C54 C59 H59 119.8
C58 C59 H59 119.8
C65 C60 C61 119.2(9)
C65 C60 P4 118.8(8)
C61 C60 P4 122.0(8)
C60 C61 C62 119.5(10)
C60 C61 H61 120.2
C62 C61 H61 120.2
C63 C62 C61 119.5(10)
C63 C62 H62 120.3
C61 C62 H62 120.3
C64 C63 C62 120.3(10)
C64 C63 H63 119.8
C62 C63 H63 119.8
C63 C64 C65 121.0(11)
C63 C64 H64 119.5
C65 C64 H64 119.5
C60 C65 C64 120.3(10)
C60 C65 H65 119.8
C64 C65 H65 119.8
C71 C66 C67 119.1(10)
C71 C66 P4 124.1(8)
C67 C66 P4 116.7(8)
C66 C67 C68 118.6(11)
C66 C67 H67 120.7
C68 C67 H67 120.7
C69 C68 C67 121.8(12)
C69 C68 H68 119.1
C67 C68 H68 119.1
C70 C69 C68 117.4(12)
C70 C69 H69 121.3
C68 C69 H69 121.3
C71 C70 C69 122.1(12)
C71 C70 H70 118.9
C69 C70 H70 118.9
C70 C71 C66 120.7(11)
C70 C71 H71 119.7
C66 C71 H71 119.7
C77 C72 C73 119.4(9)
C77 C72 P5 117.8(7)
C73 C72 P5 122.8(8)
C74 C73 C72 119.9(11)
C74 C73 H73 120.1
C72 C73 H73 120.1
C75 C74 C73 119.8(11)
C75 C74 H74 120.1
C73 C74 H74 120.1
C74 C75 C76 122.3(11)
C74 C75 H75 118.8
C76 C75 H75 118.8
C75 C76 C77 118.0(11)
C75 C76 H76 121.0
C77 C76 H76 121.0
C72 C77 C76 120.5(10)
C72 C77 H77 119.7
C76 C77 H77 119.7
C83 C78 C79 117.7(9)
C83 C78 P5 120.9(7)
C79 C78 P5 119.7(7)
C80 C79 C78 121.1(10)
C80 C79 H79 119.4
C78 C79 H79 119.4
C79 C80 C81 120.2(10)
C79 C80 H80 119.9
C81 C80 H80 119.9
C82 C81 C80 119.2(11)
C82 C81 H81 120.4
C80 C81 H81 120.4
C81 C82 C83 121.0(11)
C81 C82 H82 119.5
C83 C82 H82 119.5
C82 C83 C78 120.7(10)
C82 C83 H83 119.6
C78 C83 H83 119.6
C85 C84 C89 119.6(8)
C85 C84 P5 119.0(7)
C89 C84 P5 121.4(7)
C84 C85 C86 121.2(10)
C84 C85 H85 119.4
C86 C85 H85 119.4
C87 C86 C85 119.2(10)
C87 C86 H86 120.4
C85 C86 H86 120.4
C88 C87 C86 120.0(9)
C88 C87 H87 120.0
C86 C87 H87 120.0
C87 C88 C89 121.1(9)
C87 C88 H88 119.4
C89 C88 H88 119.4
C88 C89 C84 118.9(9)
C88 C89 H89 120.6
C84 C89 H89 120.6
C91 C90 C95 118.1(9)
C91 C90 P6 124.6(7)
C95 C90 P6 117.2(7)
C90 C91 C92 119.3(9)
C90 C91 H91 120.4
C92 C91 H91 120.4
C93 C92 C91 120.4(11)
C93 C92 H92 119.8
C91 C92 H92 119.8
C92 C93 C94 123.0(11)
C92 C93 H93 118.5
C94 C93 H93 118.5
C95 C94 C93 118.1(10)
C95 C94 H94 120.9
C93 C94 H94 120.9
C94 C95 C90 121.1(10)
C94 C95 H95 119.5
C90 C95 H95 119.5
C97 C96 C101 119.8(8)
C97 C96 P6 123.9(7)
C101 C96 P6 116.3(6)
C96 C97 C98 120.4(9)
C96 C97 H97 119.8
C98 C97 H97 119.8
C99 C98 C97 120.6(9)
C99 C98 H98 119.7
C97 C98 H98 119.7
C98 C99 C100 120.3(9)
C98 C99 H99 119.8
C100 C99 H99 119.8
C99 C100 C101 118.0(10)
C99 C100 H100 121.0
C101 C100 H100 121.0
C96 C101 C100 120.9(9)
C96 C101 H101 119.6
C100 C101 H101 119.6
C103 C102 C107 118.1(9)
C103 C102 P6 123.9(8)
C107 C102 P6 117.7(7)
C104 C103 C102 121.3(10)
C104 C103 H103 119.3
C102 C103 H103 119.3
C103 C104 C105 120.7(10)
C103 C104 H104 119.7
C105 C104 H104 119.7
C104 C105 C106 118.9(10)
C104 C105 H105 120.5
C106 C105 H105 120.5
C107 C106 C105 120.2(10)
C107 C106 H106 119.9
C105 C106 H106 119.9
C106 C107 C102 120.7(10)
C106 C107 H107 119.7
C102 C107 H107 119.7
N10 C108 N7 111.4(8)
N10 C108 C109 116.6(8)
N7 C108 C109 132.0(8)
C110 C109 N2 107.8(8)
C110 C109 C108 134.2(9)
N2 C109 C108 117.9(8)
C109 C110 N1 109.0(8)
C109 C110 C111 134.5(8)
N1 C110 C111 116.5(8)
N6 C111 N3 114.8(8)
N6 C111 C110 129.2(8)
N3 C111 C110 116.0(7)
N1 C112 N2 116.2(8)
N1 C112 H112 121.9
N2 C112 H112 121.9
C118 C113 C114 119.7(9)
C118 C113 P7 118.0(7)
C114 C113 P7 122.2(7)
C113 C114 C115 117.4(10)
C113 C114 H114 121.3
C115 C114 H114 121.3
C116 C115 C114 121.3(11)
C116 C115 H115 119.3
C114 C115 H115 119.3
C117 C116 C115 118.9(11)
C117 C116 H116 120.5
C115 C116 H116 120.5
C116 C117 C118 121.0(10)
C116 C117 H117 119.5
C118 C117 H117 119.5
C113 C118 C117 121.1(9)
C113 C118 H118 119.5
C117 C118 H118 119.5
C124 C119 C120 120.4(8)
C124 C119 P7 117.8(6)
C120 C119 P7 121.7(7)
C119 C120 C121 118.0(9)
C119 C120 H120 121.0
C121 C120 H120 121.0
C122 C121 C120 121.5(9)
C122 C121 H121 119.2
C120 C121 H121 119.2
C121 C122 C123 120.2(9)
C121 C122 H122 119.9
C123 C122 H122 119.9
C122 C123 C124 120.5(9)
C122 C123 H123 119.8
C124 C123 H123 119.8
C119 C124 C123 119.1(9)
C119 C124 H124 120.5
C123 C124 H124 120.5
C130 C125 C126 117.5(8)
C130 C125 P7 117.9(7)
C126 C125 P7 124.6(7)
C125 C126 C127 121.6(9)
C125 C126 H126 119.2
C127 C126 H126 119.2
C128 C127 C126 120.1(10)
C128 C127 H127 119.9
C126 C127 H127 119.9
C129 C128 C127 119.2(10)
C129 C128 H128 120.4
C127 C128 H128 120.4
C128 C129 C130 119.9(11)
C128 C129 H129 120.1
C130 C129 H129 120.1
C125 C130 C129 121.6(10)
C125 C130 H130 119.2
C129 C130 H130 119.2
C136 C131 C132 117.0(9)
C136 C131 P8 124.4(8)
C132 C131 P8 117.9(8)
C133 C132 C131 122.2(11)
C133 C132 H132 118.9
C131 C132 H132 118.9
C132 C133 C134 118.9(11)
C132 C133 H133 120.5
C134 C133 H133 120.5
C135 C134 C133 121.4(11)
C135 C134 H134 119.3
C133 C134 H134 119.3
C134 C135 C136 121.0(12)
C134 C135 H135 119.5
C136 C135 H135 119.5
C131 C136 C135 119.4(11)
C131 C136 H136 120.3
C135 C136 H136 120.3
C138 C137 C142 119.8(10)
C138 C137 P8 116.1(7)
C142 C137 P8 124.0(8)
C137 C138 C139 120.4(10)
C137 C138 H138 119.8
C139 C138 H138 119.8
C140 C139 C138 120.0(11)
C140 C139 H139 120.0
C138 C139 H139 120.0
C139 C140 C141 120.3(11)
C139 C140 H140 119.9
C141 C140 H140 119.9
C140 C141 C142 118.7(11)
C140 C141 H141 120.7
C142 C141 H141 120.7
C137 C142 C141 120.4(11)
C137 C142 H142 119.8
C141 C142 H142 119.8
C148 C143 C144 120.8(10)
C148 C143 P8 123.1(9)
C144 C143 P8 115.9(8)
C143 C144 C145 120.2(11)
C143 C144 H144 119.9
C145 C144 H144 119.9
C146 C145 C144 117.7(13)
C146 C145 H145 121.2
C144 C145 H145 121.2
C147 C146 C145 123.1(13)
C147 C146 H146 118.5
C145 C146 H146 118.5
C146 C147 C148 121.1(12)
C146 C147 H147 119.4
C148 C147 H147 119.4
C143 C148 C147 117.0(12)
C143 C148 H148 121.5
C147 C148 H148 121.5
C150 C149 C154 118.9(9)
C150 C149 P9 120.6(7)
C154 C149 P9 120.0(8)
C151 C150 C149 120.8(10)
C151 C150 H150 119.6
C149 C150 H150 119.6
C152 C151 C150 119.1(11)
C152 C151 H151 120.4
C150 C151 H151 120.4
C151 C152 C153 121.8(11)
C151 C152 H152 119.1
C153 C152 H152 119.1
C152 C153 C154 119.9(12)
C152 C153 H153 120.0
C154 C153 H153 120.0
C153 C154 C149 119.3(11)
C153 C154 H154 120.3
C149 C154 H154 120.3
C160 C155 C156 117.7(9)
C160 C155 P9 119.3(7)
C156 C155 P9 123.0(7)
C155 C156 C157 120.0(10)
C155 C156 H156 120.0
C157 C156 H156 120.0
C158 C157 C156 119.9(10)
C158 C157 H157 120.1
C156 C157 H157 120.1
C157 C158 C159 122.0(11)
C157 C158 H158 119.0
C159 C158 H158 119.0
C158 C159 C160 118.4(12)
C158 C159 H159 120.8
C160 C159 H159 120.8
C155 C160 C159 122.0(10)
C155 C160 H160 119.0
C159 C160 H160 119.0
C166 C161 C162 118.8(9)
C166 C161 P9 118.3(7)
C162 C161 P9 122.9(7)
C163 C162 C161 119.5(10)
C163 C162 H162 120.2
C161 C162 H162 120.2
C164 C163 C162 120.2(11)
C164 C163 H163 119.9
C162 C163 H163 119.9
C163 C164 C165 121.5(11)
C163 C164 H164 119.2
C165 C164 H164 119.2
C164 C165 C166 118.8(11)
C164 C165 H165 120.6
C166 C165 H165 120.6
C161 C166 C165 121.0(10)
C161 C166 H166 119.5
C165 C166 H166 119.5
C168 C167 C172 117.4(10)
C168 C167 P10 118.8(8)
C172 C167 P10 123.8(8)
C167 C168 C169 123.3(11)
C167 C168 H168 118.3
C169 C168 H168 118.3
C170 C169 C168 117.9(12)
C170 C169 H169 121.1
C168 C169 H169 121.1
C171 C170 C169 120.3(11)
C171 C170 H170 119.9
C169 C170 H170 119.9
C170 C171 C172 120.4(11)
C170 C171 H171 119.8
C172 C171 H171 119.8
C171 C172 C167 120.7(11)
C171 C172 H172 119.7
C167 C172 H172 119.7
C174 C173 C178 119.9(6)
C174 C173 P10 124.9(6)
C178 C173 P10 115.1(6)
C173 C174 C175 119.4(6)
C173 C174 H174 120.3
C175 C174 H174 120.3
C176 C175 C174 120.3(7)
C176 C175 H175 119.9
C174 C175 H175 119.9
C175 C176 C177 120.2(7)
C175 C176 H176 119.9
C177 C176 H176 119.9
C178 C177 C176 119.1(7)
C178 C177 H177 120.4
C176 C177 H177 120.4
C177 C178 C173 121.0(6)
C177 C178 H178 119.5
C173 C178 H178 119.5
C180 C179 C184 119.7(9)
C180 C179 P10 122.9(7)
C184 C179 P10 117.3(8)
C179 C180 C181 118.9(10)
C179 C180 H180 120.6
C181 C180 H180 120.6
C182 C181 C180 120.2(11)
C182 C181 H181 119.9
C180 C181 H181 119.9
C183 C182 C181 122.4(12)
C183 C182 H182 118.8
C181 C182 H182 118.8
C182 C183 C184 119.7(11)
C182 C183 H183 120.1
C184 C183 H183 120.1
C179 C184 C183 118.9(10)
C179 C184 H184 120.5
C183 C184 H184 120.5
C190 C185 C186 118.5(8)
C190 C185 P11 124.3(7)
C186 C185 P11 117.2(6)
C187 C186 C185 120.4(9)
C187 C186 H186 119.8
C185 C186 H186 119.8
C188 C187 C186 119.0(9)
C188 C187 H187 120.5
C186 C187 H187 120.5
C189 C188 C187 120.4(9)
C189 C188 H188 119.8
C187 C188 H188 119.8
C188 C189 C190 121.0(10)
C188 C189 H189 119.5
C190 C189 H189 119.5
C185 C190 C189 120.8(9)
C185 C190 H190 119.6
C189 C190 H190 119.6
C192 C191 C196 116.5(7)
C192 C191 P11 123.8(6)
C196 C191 P11 119.5(6)
C193 C192 C191 122.3(8)
C193 C192 H119 118.8
C191 C192 H119 118.8
C194 C193 C192 118.4(9)
C194 C193 H193 120.8
C192 C193 H193 120.8
C195 C194 C193 120.9(9)
C195 C194 H194 119.6
C193 C194 H194 119.6
C194 C195 C196 121.5(9)
C194 C195 H195 119.2
C196 C195 H195 119.2
C195 C196 C191 120.3(8)
C195 C196 H196 119.9
C191 C196 H196 119.9
C198 C197 C202 118.3(8)
C198 C197 P11 118.6(6)
C202 C197 P11 122.8(6)
C197 C198 C199 121.4(9)
C197 C198 H198 119.3
C199 C198 H198 119.3
C200 C199 C198 120.5(9)
C200 C199 H199 119.8
C198 C199 H199 119.8
C199 C200 C201 119.5(9)
C199 C200 H200 120.2
C201 C200 H200 120.2
C200 C201 C202 121.0(10)
C200 C201 H201 119.5
C202 C201 H201 119.5
C201 C202 C197 119.1(9)
C201 C202 H202 120.4
C197 C202 H202 120.4
C208 C203 C204 118.1(8)
C208 C203 P12 120.0(7)
C204 C203 P12 121.9(7)
C205 C204 C203 119.9(10)
C205 C204 H204 120.1
C203 C204 H204 120.1
C206 C205 C204 121.1(11)
C206 C205 H205 119.5
C204 C205 H205 119.5
C205 C206 C207 120.8(11)
C205 C206 H206 119.6
C207 C206 H206 119.6
C206 C207 C208 119.2(10)
C206 C207 H207 120.4
C208 C207 H207 120.4
C203 C208 C207 120.9(9)
C203 C208 H208 119.5
C207 C208 H208 119.5
C210 C209 C214 118.7(9)
C210 C209 P12 118.2(7)
C214 C209 P12 123.2(7)
C209 C210 C211 119.7(10)
C209 C210 H210 120.1
C211 C210 H210 120.1
C212 C211 C210 120.5(11)
C212 C211 H211 119.7
C210 C211 H211 119.7
C211 C212 C213 121.6(11)
C211 C212 H212 119.2
C213 C212 H212 119.2
C212 C213 C214 119.6(10)
C212 C213 H213 120.2
C214 C213 H213 120.2
C209 C214 C213 119.8(10)
C209 C214 H214 120.1
C213 C214 H214 120.1
C216 C215 C221 118.6(9)
C216 C215 P12 124.2(8)
C221 C215 P12 117.2(7)
C215 C216 C217 120.5(10)
C215 C216 H216 119.8
C217 C216 H216 119.8
C218 C217 C216 119.5(11)
C218 C217 H217 120.3
C216 C217 H217 120.3
C219 C218 C217 121.4(10)
C219 C218 H218 119.3
C217 C218 H218 119.3
C218 C219 C221 119.6(11)
C218 C219 H219 120.2
C221 C219 H219 120.2
C7 C220 C11 122.8(14)
C7 C220 H220 118.6
C11 C220 H220 118.6
C215 C221 C219 120.3(10)
C215 C221 H221 119.8
C219 C221 H221 119.8
N17 C222 N20 111.9(7)
N17 C222 C223 129.7(7)
N20 C222 C223 118.5(7)
C224 C223 N11 109.7(6)
C224 C223 C222 134.5(7)
N11 C223 C222 115.8(7)
C223 C224 N12 107.7(6)
C223 C224 C225 136.0(7)
N12 C224 C225 116.3(6)
N13 C225 N16 113.4(7)
N13 C225 C224 118.2(7)
N16 C225 C224 128.4(7)
N11 C226 N12 116.1(7)
N11 C226 H226 122.0
N12 C226 H226 122.0

loop_
_geom_bond_atom_site_label_1
_geom_bond_atom_site_label_2
_geom_bond_distance
Cu1 N1 2.074(8)
Cu1 N3 2.109(7)
Cu1 P2 2.237(3)
Cu1 P1 2.268(3)
Cu2 N2 2.047(8)
Cu2 N10 2.117(7)
Cu2 P3 2.244(3)
Cu2 P4 2.270(3)
Cu3 N7 2.052(7)
Cu3 N6 2.059(7)
Cu3 P5 2.250(2)
Cu3 P6 2.266(2)
Cu4 N12 2.038(6)
Cu4 N13 2.110(6)
Cu4 P8 2.224(2)
Cu4 P7 2.254(2)
Cu5 N16 2.040(7)
Cu5 N17 2.044(7)
Cu5 P9 2.262(2)
Cu5 P10 2.273(3)
Cu6 N11 2.070(6)
Cu6 N20 2.083(6)
Cu6 P11 2.246(2)
Cu6 P12 2.272(2)
N1 C112 1.309(11)
N1 C110 1.369(11)
N2 C112 1.313(11)
N2 C109 1.393(11)
N3 C111 1.309(10)
N3 N4 1.366(10)
N4 N5 1.299(10)
N5 N6 1.361(10)
N5 H5 0.8600
N6 C111 1.286(10)
N7 C108 1.318(10)
N7 N8 1.356(10)
N8 N9 1.295(11)
N9 N10 1.354(10)
N10 C108 1.312(11)
N11 C226 1.326(9)
N11 C223 1.376(9)
N12 C226 1.328(9)
N12 C224 1.380(9)
N13 C225 1.301(9)
N13 N14 1.360(9)
N14 N15 1.301(9)
N15 N16 1.375(9)
N16 C225 1.331(9)
N17 C222 1.326(9)
N17 N18 1.373(9)
N18 N19 1.327(9)
N19 N20 1.350(8)
N20 C222 1.329(9)
P1 C7 1.772(13)
P1 C12 1.820(10)
P1 C1 1.867(12)
P2 C30 1.819(10)
P2 C18 1.831(10)
P2 C24 1.849(11)
P3 C48 1.768(14)
P3 C42 1.804(13)
P3 C36 1.843(10)
P4 C54 1.819(10)
P4 C60 1.822(9)
P4 C66 1.834(10)
P5 C72 1.821(9)
P5 C78 1.836(9)
P5 C84 1.838(8)
P6 C102 1.830(9)
P6 C90 1.831(9)
P6 C96 1.844(8)
P7 C125 1.822(8)
P7 C113 1.825(9)
P7 C119 1.829(8)
P8 C131 1.809(9)
P8 C137 1.820(10)
P8 C143 1.846(10)
P9 C155 1.812(9)
P9 C149 1.832(8)
P9 C161 1.835(9)
P10 C173 1.828(7)
P10 C167 1.835(9)
P10 C179 1.848(9)
P11 C191 1.820(8)
P11 C197 1.829(8)
P11 C185 1.837(8)
P12 C203 1.820(9)
P12 C209 1.834(9)
P12 C215 1.835(9)
C1 C2 1.291(17)
C1 C6 1.410(18)
C2 C3 1.49(2)
C2 H2 0.9300
C3 C4 1.32(2)
C3 H3 0.9300
C4 C5 1.34(2)
C4 H4 0.9300
C5 C6 1.417(18)
C5 H5A 0.9300
C6 H6 0.9300
C7 C220 1.360(16)
C7 C8 1.408(16)
C8 C9 1.399(19)
C8 H8 0.9300
C9 C10 1.322(19)
C9 H9 0.9300
C10 C11 1.39(2)
C10 H10 0.9300
C11 C220 1.419(19)
C11 H11 0.9300
C12 C13 1.368(15)
C12 C17 1.379(14)
C13 C14 1.405(15)
C13 H13 0.9300
C14 C15 1.400(17)
C14 H14 0.9300
C15 C16 1.340(17)
C15 H15 0.9300
C16 C17 1.382(13)
C16 H16 0.9300
C17 H17 0.9300
C18 C23 1.374(14)
C18 C19 1.380(15)
C19 C20 1.380(14)
C19 H19 0.9300
C20 C21 1.366(16)
C20 H20 0.9300
C21 C22 1.398(17)
C21 H21 0.9300
C22 C23 1.382(14)
C22 H22 0.9300
C23 H23 0.9300
C24 C25 1.364(14)
C24 C29 1.404(15)
C25 C26 1.421(16)
C25 H25 0.9300
C26 C27 1.383(18)
C26 H26 0.9300
C27 C28 1.279(17)
C27 H27 0.9300
C28 C29 1.406(16)
C28 H28 0.9300
C29 H29 0.9300
C30 C35 1.371(13)
C30 C31 1.404(13)
C31 C32 1.384(14)
C31 H31 0.9300
C32 C33 1.366(15)
C32 H32 0.9300
C33 C34 1.349(15)
C33 H33 0.9300
C34 C35 1.403(14)
C34 H34 0.9300
C35 H35 0.9300
C36 C37 1.361(8)
C36 C41 1.378(8)
C37 C38 1.386(8)
C37 H37 0.9300
C38 C39 1.371(8)
C38 H38 0.9300
C39 C40 1.366(8)
C39 H39 0.9300
C40 C41 1.381(8)
C40 H40 0.9300
C41 H41 0.9300
C42 C43 1.350(17)
C42 C47 1.438(18)
C43 C44 1.372(17)
C43 H43 0.9300
C44 C45 1.378(19)
C44 H44 0.9300
C45 C46 1.371(19)
C45 H45 0.9300
C46 C47 1.418(18)
C46 H46 0.9300
C47 H47 0.9300
C48 C49 1.306(18)
C48 C53 1.454(19)
C49 C50 1.46(2)
C49 H49 0.9300
C50 C51 1.30(2)
C50 H50 0.9300
C51 C52 1.43(2)
C51 H51 0.9300
C52 C53 1.42(2)
C52 H52 0.9300
C53 H53 0.9300
C54 C55 1.383(13)
C54 C59 1.387(14)
C55 C56 1.390(14)
C55 H55 0.9300
C56 C57 1.379(17)
C56 H56 0.9300
C57 C58 1.370(17)
C57 H57 0.9300
C58 C59 1.441(16)
C58 H58 0.9300
C59 H59 0.9300
C60 C65 1.379(13)
C60 C61 1.408(13)
C61 C62 1.414(12)
C61 H61 0.9300
C62 C63 1.394(14)
C62 H62 0.9300
C63 C64 1.351(14)
C63 H63 0.9300
C64 C65 1.403(14)
C64 H64 0.9300
C65 H65 0.9300
C66 C71 1.380(13)
C66 C67 1.388(13)
C67 C68 1.399(14)
C67 H67 0.9300
C68 C69 1.376(15)
C68 H68 0.9300
C69 C70 1.371(15)
C69 H69 0.9300
C70 C71 1.357(15)
C70 H70 0.9300
C71 H71 0.9300
C72 C77 1.354(13)
C72 C73 1.408(13)
C73 C74 1.403(13)
C73 H73 0.9300
C74 C75 1.337(16)
C74 H74 0.9300
C75 C76 1.382(15)
C75 H75 0.9300
C76 C77 1.435(13)
C76 H76 0.9300
C77 H77 0.9300
C78 C83 1.377(13)
C78 C79 1.390(11)
C79 C80 1.370(13)
C79 H79 0.9300
C80 C81 1.373(15)
C80 H80 0.9300
C81 C82 1.360(14)
C81 H81 0.9300
C82 C83 1.373(13)
C82 H82 0.9300
C83 H83 0.9300
C84 C85 1.354(12)
C84 C89 1.398(12)
C85 C86 1.390(12)
C85 H85 0.9300
C86 C87 1.379(14)
C86 H86 0.9300
C87 C88 1.357(13)
C87 H87 0.9300
C88 C89 1.385(12)
C88 H88 0.9300
C89 H89 0.9300
C90 C91 1.367(11)
C90 C95 1.409(12)
C91 C92 1.406(13)
C91 H91 0.9300
C92 C93 1.300(14)
C92 H92 0.9300
C93 C94 1.366(14)
C93 H93 0.9300
C94 C95 1.361(13)
C94 H94 0.9300
C95 H95 0.9300
C96 C97 1.350(11)
C96 C101 1.365(12)
C97 C98 1.391(11)
C97 H97 0.9300
C98 C99 1.349(13)
C98 H98 0.9300
C99 C100 1.388(14)
C99 H99 0.9300
C100 C101 1.410(12)
C100 H100 0.9300
C101 H101 0.9300
C102 C103 1.380(12)
C102 C107 1.392(12)
C103 C104 1.366(13)
C103 H103 0.9300
C104 C105 1.369(14)
C104 H104 0.9300
C105 C106 1.397(14)
C105 H105 0.9300
C106 C107 1.369(13)
C106 H106 0.9300
C107 H107 0.9300
C108 C109 1.459(11)
C109 C110 1.353(12)
C110 C111 1.519(12)
C112 H112 0.9300
C113 C118 1.364(12)
C113 C114 1.366(12)
C114 C115 1.438(15)
C114 H114 0.9300
C115 C116 1.362(15)
C115 H115 0.9300
C116 C117 1.331(14)
C116 H116 0.9300
C117 C118 1.388(13)
C117 H117 0.9300
C118 H118 0.9300
C119 C124 1.383(11)
C119 C120 1.399(11)
C120 C121 1.406(12)
C120 H120 0.9300
C121 C122 1.339(13)
C121 H121 0.9300
C122 C123 1.381(13)
C122 H122 0.9300
C123 C124 1.392(12)
C123 H123 0.9300
C124 H124 0.9300
C125 C130 1.367(12)
C125 C126 1.371(11)
C126 C127 1.373(12)
C126 H126 0.9300
C127 C128 1.368(14)
C127 H127 0.9300
C128 C129 1.367(14)
C128 H128 0.9300
C129 C130 1.381(13)
C129 H129 0.9300
C130 H130 0.9300
C131 C136 1.374(14)
C131 C132 1.432(13)
C132 C133 1.368(13)
C132 H132 0.9300
C133 C134 1.370(16)
C133 H133 0.9300
C134 C135 1.334(16)
C134 H134 0.9300
C135 C136 1.431(14)
C135 H135 0.9300
C136 H136 0.9300
C137 C138 1.368(13)
C137 C142 1.375(13)
C138 C139 1.400(14)
C138 H138 0.9300
C139 C140 1.363(15)
C139 H139 0.9300
C140 C141 1.396(16)
C140 H140 0.9300
C141 C142 1.407(15)
C141 H141 0.9300
C142 H142 0.9300
C143 C148 1.368(14)
C143 C144 1.389(14)
C144 C145 1.404(14)
C144 H144 0.9300
C145 C146 1.341(17)
C145 H145 0.9300
C146 C147 1.331(17)
C146 H146 0.9300
C147 C148 1.417(15)
C147 H147 0.9300
C148 H148 0.9300
C149 C150 1.396(13)
C149 C154 1.398(12)
C150 C151 1.388(13)
C150 H150 0.9300
C151 C152 1.362(15)
C151 H151 0.9300
C152 C153 1.367(15)
C152 H152 0.9300
C153 C154 1.397(14)
C153 H153 0.9300
C154 H154 0.9300
C155 C160 1.368(13)
C155 C156 1.404(12)
C156 C157 1.406(13)
C156 H156 0.9300
C157 C158 1.334(14)
C157 H157 0.9300
C158 C159 1.370(15)
C158 H158 0.9300
C159 C160 1.395(14)
C159 H159 0.9300
C160 H160 0.9300
C161 C166 1.376(12)
C161 C162 1.397(12)
C162 C163 1.378(14)
C162 H162 0.9300
C163 C164 1.356(15)
C163 H163 0.9300
C164 C165 1.362(15)
C164 H164 0.9300
C165 C166 1.385(12)
C165 H165 0.9300
C166 H166 0.9300
C167 C168 1.354(13)
C167 C172 1.381(13)
C168 C169 1.379(14)
C168 H168 0.9300
C169 C170 1.372(16)
C169 H169 0.9300
C170 C171 1.361(15)
C170 H170 0.9300
C171 C172 1.373(13)
C171 H171 0.9300
C172 H172 0.9300
C173 C174 1.366(7)
C173 C178 1.370(7)
C174 C175 1.383(8)
C174 H174 0.9300
C175 C176 1.364(8)
C175 H175 0.9300
C176 C177 1.375(8)
C176 H176 0.9300
C177 C178 1.366(8)
C177 H177 0.9300
C178 H178 0.9300
C179 C180 1.370(13)
C179 C184 1.384(12)
C180 C181 1.392(14)
C180 H180 0.9300
C181 C182 1.355(16)
C181 H181 0.9300
C182 C183 1.295(15)
C182 H182 0.9300
C183 C184 1.422(13)
C183 H183 0.9300
C184 H184 0.9300
C185 C190 1.369(12)
C185 C186 1.392(11)
C186 C187 1.391(12)
C186 H186 0.9300
C187 C188 1.386(14)
C187 H187 0.9300
C188 C189 1.338(14)
C188 H188 0.9300
C189 C190 1.376(12)
C189 H189 0.9300
C190 H190 0.9300
C191 C192 1.390(11)
C191 C196 1.403(10)
C192 C193 1.386(12)
C192 H119 0.9300
C193 C194 1.378(12)
C193 H193 0.9300
C194 C195 1.332(12)
C194 H194 0.9300
C195 C196 1.380(11)
C195 H195 0.9300
C196 H196 0.9300
C197 C198 1.368(11)
C197 C202 1.404(11)
C198 C199 1.377(11)
C198 H198 0.9300
C199 C200 1.362(13)
C199 H199 0.9300
C200 C201 1.365(13)
C200 H200 0.9300
C201 C202 1.394(12)
C201 H201 0.9300
C202 H202 0.9300
C203 C208 1.375(12)
C203 C204 1.412(12)
C204 C205 1.377(14)
C204 H204 0.9300
C205 C206 1.349(15)
C205 H205 0.9300
C206 C207 1.369(15)
C206 H206 0.9300
C207 C208 1.401(12)
C207 H207 0.9300
C208 H208 0.9300
C209 C210 1.377(12)
C209 C214 1.377(12)
C210 C211 1.379(14)
C210 H210 0.9300
C211 C212 1.322(15)
C211 H211 0.9300
C212 C213 1.344(14)
C212 H212 0.9300
C213 C214 1.387(13)
C213 H213 0.9300
C214 H214 0.9300
C215 C216 1.363(12)
C215 C221 1.370(13)
C216 C217 1.373(13)
C216 H216 0.9300
C217 C218 1.355(15)
C217 H217 0.9300
C218 C219 1.323(15)
C218 H218 0.9300
C219 C221 1.385(13)
C219 H219 0.9300
C220 H220 0.9300
C221 H221 0.9300
C222 C223 1.478(10)
C223 C224 1.369(10)
C224 C225 1.463(10)
C226 H226 0.9300

loop_
_geom_torsion_atom_site_label_1
_geom_torsion_atom_site_label_2
_geom_torsion_atom_site_label_3
_geom_torsion_atom_site_label_4
_geom_torsion
C111 N3 N4 N5 -0.3(10)
Cu1 N3 N4 N5 -167.2(7)
N3 N4 N5 N6 -0.4(10)
N4 N5 N6 C111 0.9(10)
N4 N5 N6 Cu3 -165.9(6)
C108 N7 N8 N9 -2.2(9)
Cu3 N7 N8 N9 -168.4(6)
N7 N8 N9 N10 2.2(10)
N8 N9 N10 C108 -1.2(10)
N8 N9 N10 Cu2 -167.5(7)
C225 N13 N14 N15 -0.4(9)
Cu4 N13 N14 N15 -167.9(7)
N13 N14 N15 N16 0.5(9)
N14 N15 N16 C225 -0.3(9)
N14 N15 N16 Cu5 -166.4(5)
C222 N17 N18 N19 0.3(9)
Cu5 N17 N18 N19 -170.4(5)
N17 N18 N19 N20 -0.4(9)
N18 N19 N20 C222 0.3(9)
N18 N19 N20 Cu6 -172.6(6)
C7 P1 C1 C2 -13.3(14)
C12 P1 C1 C2 95.9(13)
Cu1 P1 C1 C2 -143.4(11)
C7 P1 C1 C6 163.4(9)
C12 P1 C1 C6 -87.4(10)
Cu1 P1 C1 C6 33.3(10)
C6 C1 C2 C3 2(2)
P1 C1 C2 C3 178.6(11)
C1 C2 C3 C4 -7(2)
C2 C3 C4 C5 15(3)
C3 C4 C5 C6 -14(3)
C2 C1 C6 C5 -1(2)
P1 C1 C6 C5 -177.3(11)
C4 C5 C6 C1 4(2)
C12 P1 C7 C220 153.1(11)
C1 P1 C7 C220 -97.8(12)
Cu1 P1 C7 C220 30.6(13)
C12 P1 C7 C8 -27.6(13)
C1 P1 C7 C8 81.5(12)
Cu1 P1 C7 C8 -150.1(10)
C220 C7 C8 C9 1(2)
P1 C7 C8 C9 -178.8(13)
C7 C8 C9 C10 4(3)
C8 C9 C10 C11 -6(3)
C9 C10 C11 C220 3(3)
C7 P1 C12 C13 113.2(11)
C1 P1 C12 C13 5.5(12)
Cu1 P1 C12 C13 -119.0(10)
C7 P1 C12 C17 -73.5(10)
C1 P1 C12 C17 178.9(9)
Cu1 P1 C12 C17 54.3(10)
C17 C12 C13 C14 0.0(19)
P1 C12 C13 C14 173.4(10)
C12 C13 C14 C15 -3(2)
C13 C14 C15 C16 7(2)
C14 C15 C16 C17 -8(2)
C13 C12 C17 C16 -1.2(18)
P1 C12 C17 C16 -174.9(9)
C15 C16 C17 C12 4.9(18)
C30 P2 C18 C23 92.4(10)
C24 P2 C18 C23 -13.7(10)
Cu1 P2 C18 C23 -140.8(8)
C30 P2 C18 C19 -88.9(9)
C24 P2 C18 C19 165.1(9)
Cu1 P2 C18 C19 38.0(10)
C23 C18 C19 C20 2.6(17)
P2 C18 C19 C20 -176.3(9)
C18 C19 C20 C21 -0.9(19)
C19 C20 C21 C22 -3(2)
C20 C21 C22 C23 4.3(19)
C19 C18 C23 C22 -0.8(17)
P2 C18 C23 C22 178.0(9)
C21 C22 C23 C18 -2.6(18)
C30 P2 C24 C25 165.6(8)
C18 P2 C24 C25 -87.0(9)
Cu1 P2 C24 C25 41.3(9)
C30 P2 C24 C29 -15.2(9)
C18 P2 C24 C29 92.1(9)
Cu1 P2 C24 C29 -139.6(8)
C29 C24 C25 C26 -2.5(16)
P2 C24 C25 C26 176.6(9)
C24 C25 C26 C27 3.7(19)
C25 C26 C27 C28 -3(2)
C26 C27 C28 C29 0(2)
C25 C24 C29 C28 0.2(16)
P2 C24 C29 C28 -179.0(8)
C27 C28 C29 C24 1.1(18)
C18 P2 C30 C35 173.3(8)
C24 P2 C30 C35 -80.9(9)
Cu1 P2 C30 C35 44.4(9)
C18 P2 C30 C31 -9.4(10)
C24 P2 C30 C31 96.4(10)
Cu1 P2 C30 C31 -138.3(8)
C35 C30 C31 C32 -0.2(17)
P2 C30 C31 C32 -177.6(9)
C30 C31 C32 C33 1.2(18)
C31 C32 C33 C34 -2(2)
C32 C33 C34 C35 0.8(19)
C31 C30 C35 C34 -0.4(16)
P2 C30 C35 C34 177.0(8)
C33 C34 C35 C30 0.1(17)
C48 P3 C36 C37 -164.8(12)
C42 P3 C36 C37 87.8(13)
Cu2 P3 C36 C37 -41.7(13)
C48 P3 C36 C41 16.5(15)
C42 P3 C36 C41 -91.0(14)
Cu2 P3 C36 C41 139.5(12)
C41 C36 C37 C38 -1(2)
P3 C36 C37 C38 -179.4(12)
C36 C37 C38 C39 1(3)
C37 C38 C39 C40 -1(3)
C38 C39 C40 C41 -1(3)
C37 C36 C41 C40 -1(2)
P3 C36 C41 C40 178.1(12)
C39 C40 C41 C36 1(3)
C48 P3 C42 C43 88.3(13)
C36 P3 C42 C43 -166.8(12)
Cu2 P3 C42 C43 -39.6(14)
C48 P3 C42 C47 -96.9(13)
C36 P3 C42 C47 8.0(14)
Cu2 P3 C42 C47 135.1(11)
C47 C42 C43 C44 12(2)
P3 C42 C43 C44 -173.2(13)
C42 C43 C44 C45 -9(3)
C43 C44 C45 C46 3(3)
C44 C45 C46 C47 -1(3)
C45 C46 C47 C42 3(3)
C43 C42 C47 C46 -9(2)
P3 C42 C47 C46 176.5(12)
C42 P3 C48 C49 -158.6(14)
C36 P3 C48 C49 93.6(15)
Cu2 P3 C48 C49 -28.9(16)
C42 P3 C48 C53 13.9(15)
C36 P3 C48 C53 -93.8(14)
Cu2 P3 C48 C53 143.7(12)
C53 C48 C49 C50 7(3)
P3 C48 C49 C50 180.0(14)
C48 C49 C50 C51 -8(3)
C49 C50 C51 C52 4(4)
C50 C51 C52 C53 0(4)
C51 C52 C53 C48 -2(3)
C49 C48 C53 C52 -2(3)
P3 C48 C53 C52 -174.3(15)
C60 P4 C54 C55 7.4(11)
C66 P4 C54 C55 114.6(10)
Cu2 P4 C54 C55 -120.3(9)
C60 P4 C54 C59 -177.3(9)
C66 P4 C54 C59 -70.1(10)
Cu2 P4 C54 C59 55.0(10)
C59 C54 C55 C56 -1.1(18)
P4 C54 C55 C56 174.1(9)
C54 C55 C56 C57 5.8(19)
C55 C56 C57 C58 -9(2)
C56 C57 C58 C59 8(2)
C55 C54 C59 C58 -0.5(19)
P4 C54 C59 C58 -176.1(10)
C57 C58 C59 C54 -3(2)
C54 P4 C60 C65 -105.0(8)
C66 P4 C60 C65 146.3(8)
Cu2 P4 C60 C65 21.0(9)
C54 P4 C60 C61 74.3(9)
C66 P4 C60 C61 -34.4(9)
Cu2 P4 C60 C61 -159.7(7)
C65 C60 C61 C62 -0.5(14)
P4 C60 C61 C62 -179.9(7)
C60 C61 C62 C63 2.6(15)
C61 C62 C63 C64 -4.1(16)
C62 C63 C64 C65 3.5(17)
C61 C60 C65 C64 -0.1(15)
P4 C60 C65 C64 179.3(8)
C63 C64 C65 C60 -1.4(17)
C54 P4 C66 C71 -12.1(9)
C60 P4 C66 C71 96.4(9)
Cu2 P4 C66 C71 -136.9(7)
C54 P4 C66 C67 165.7(7)
C60 P4 C66 C67 -85.9(8)
Cu2 P4 C66 C67 40.9(8)
C71 C66 C67 C68 -2.0(15)
P4 C66 C67 C68 -179.9(8)
C66 C67 C68 C69 5.0(17)
C67 C68 C69 C70 -6.9(18)
C68 C69 C70 C71 6.1(18)
C69 C70 C71 C66 -3.4(17)
C67 C66 C71 C70 1.3(15)
P4 C66 C71 C70 179.0(8)
C78 P5 C72 C77 -156.3(7)
C84 P5 C72 C77 95.7(8)
Cu3 P5 C72 C77 -31.9(8)
C78 P5 C72 C73 25.8(8)
C84 P5 C72 C73 -82.1(8)
Cu3 P5 C72 C73 150.3(6)
C77 C72 C73 C74 -2.3(14)
P5 C72 C73 C74 175.5(7)
C72 C73 C74 C75 1.4(16)
C73 C74 C75 C76 0.0(18)
C74 C75 C76 C77 -0.5(17)
C73 C72 C77 C76 1.8(14)
P5 C72 C77 C76 -176.1(7)
C75 C76 C77 C72 -0.4(15)
C72 P5 C78 C83 -144.3(8)
C84 P5 C78 C83 -38.4(8)
Cu3 P5 C78 C83 86.1(7)
C72 P5 C78 C79 50.5(8)
C84 P5 C78 C79 156.5(7)
Cu3 P5 C78 C79 -79.1(8)
C83 C78 C79 C80 2.1(14)
P5 C78 C79 C80 167.7(7)
C78 C79 C80 C81 -0.8(15)
C79 C80 C81 C82 0.0(16)
C80 C81 C82 C83 -0.6(17)
C81 C82 C83 C78 1.9(16)
C79 C78 C83 C82 -2.6(14)
P5 C78 C83 C82 -168.1(8)
C72 P5 C84 C85 -123.7(8)
C78 P5 C84 C85 127.2(8)
Cu3 P5 C84 C85 6.1(9)
C72 P5 C84 C89 53.9(9)
C78 P5 C84 C89 -55.3(8)
Cu3 P5 C84 C89 -176.4(6)
C89 C84 C85 C86 1.1(15)
P5 C84 C85 C86 178.6(8)
C84 C85 C86 C87 0.8(16)
C85 C86 C87 C88 -2.5(16)
C86 C87 C88 C89 2.3(15)
C87 C88 C89 C84 -0.4(14)
C85 C84 C89 C88 -1.3(14)
P5 C84 C89 C88 -178.8(7)
C102 P6 C90 C91 100.1(8)
C96 P6 C90 C91 -7.1(9)
Cu3 P6 C90 C91 -130.6(7)
C102 P6 C90 C95 -83.1(7)
C96 P6 C90 C95 169.7(7)
Cu3 P6 C90 C95 46.3(7)
C95 C90 C91 C92 -1.2(13)
P6 C90 C91 C92 175.6(7)
C90 C91 C92 C93 2.1(15)
C91 C92 C93 C94 -1.3(17)
C92 C93 C94 C95 -0.5(17)
C93 C94 C95 C90 1.5(15)
C91 C90 C95 C94 -0.6(14)
P6 C90 C95 C94 -177.6(8)
C102 P6 C96 C97 -7.0(9)
C90 P6 C96 C97 103.0(8)
Cu3 P6 C96 C97 -137.5(7)
C102 P6 C96 C101 170.7(7)
C90 P6 C96 C101 -79.3(8)
Cu3 P6 C96 C101 40.2(8)
C101 C96 C97 C98 -2.7(14)
P6 C96 C97 C98 174.9(7)
C96 C97 C98 C99 3.8(15)
C97 C98 C99 C100 -3.1(16)
C98 C99 C100 C101 1.3(16)
C97 C96 C101 C100 1.0(14)
P6 C96 C101 C100 -176.8(8)
C99 C100 C101 C96 -0.3(15)
C90 P6 C102 C103 -32.7(9)
C96 P6 C102 C103 75.9(8)
Cu3 P6 C102 C103 -156.1(7)
C90 P6 C102 C107 153.2(7)
C96 P6 C102 C107 -98.2(7)
Cu3 P6 C102 C107 29.8(8)
C107 C102 C103 C104 -1.9(14)
P6 C102 C103 C104 -176.0(8)
C102 C103 C104 C105 2.5(16)
C103 C104 C105 C106 -1.8(16)
C104 C105 C106 C107 0.6(16)
C105 C106 C107 C102 -0.1(15)
C103 C102 C107 C106 0.7(14)
P6 C102 C107 C106 175.2(8)
N9 N10 C108 N7 -0.2(10)
Cu2 N10 C108 N7 170.4(5)
N9 N10 C108 C109 -177.0(7)
Cu2 N10 C108 C109 -6.4(9)
N8 N7 C108 N10 1.4(9)
Cu3 N7 C108 N10 166.1(6)
N8 N7 C108 C109 177.6(8)
Cu3 N7 C108 C109 -17.8(13)
C112 N2 C109 C110 0.8(10)
Cu2 N2 C109 C110 -178.2(6)
C112 N2 C109 C108 177.1(7)
Cu2 N2 C109 C108 -1.9(10)
N10 C108 C109 C110 -179.1(10)
N7 C108 C109 C110 4.9(17)
N10 C108 C109 N2 5.8(12)
N7 C108 C109 N2 -170.2(8)
N2 C109 C110 N1 -0.4(10)
C108 C109 C110 N1 -175.8(9)
N2 C109 C110 C111 -178.9(9)
C108 C109 C110 C111 5.6(18)
C112 N1 C110 C109 -0.2(10)
Cu1 N1 C110 C109 178.7(6)
C112 N1 C110 C111 178.6(7)
Cu1 N1 C110 C111 -2.4(9)
N5 N6 C111 N3 -1.2(10)
Cu3 N6 C111 N3 163.6(6)
N5 N6 C111 C110 178.2(8)
Cu3 N6 C111 C110 -17.0(14)
N4 N3 C111 N6 1.0(11)
Cu1 N3 C111 N6 172.0(6)
N4 N3 C111 C110 -178.5(7)
Cu1 N3 C111 C110 -7.5(10)
C109 C110 C111 N6 5.9(17)
N1 C110 C111 N6 -172.6(9)
C109 C110 C111 N3 -174.7(10)
N1 C110 C111 N3 6.8(11)
C110 N1 C112 N2 0.8(11)
Cu1 N1 C112 N2 -177.6(7)
C109 N2 C112 N1 -1.0(11)
Cu2 N2 C112 N1 177.3(8)
C125 P7 C113 C118 173.9(8)
C119 P7 C113 C118 -78.2(8)
Cu4 P7 C113 C118 50.2(8)
C125 P7 C113 C114 -4.6(10)
C119 P7 C113 C114 103.3(9)
Cu4 P7 C113 C114 -128.3(8)
C118 C113 C114 C115 0.4(16)
P7 C113 C114 C115 178.8(9)
C113 C114 C115 C116 -6(2)
C114 C115 C116 C117 8(2)
C115 C116 C117 C118 -4(2)
C114 C113 C118 C117 3.9(15)
P7 C113 C118 C117 -174.6(8)
C116 C117 C118 C113 -2.4(17)
C125 P7 C119 C124 -96.6(7)
C113 P7 C119 C124 155.7(7)
Cu4 P7 C119 C124 31.8(7)
C125 P7 C119 C120 86.5(7)
C113 P7 C119 C120 -21.1(8)
Cu4 P7 C119 C120 -145.1(6)
C124 C119 C120 C121 3.3(12)
P7 C119 C120 C121 -179.9(6)
C119 C120 C121 C122 -1.3(14)
C120 C121 C122 C123 1.7(15)
C121 C122 C123 C124 -4.1(15)
C120 C119 C124 C123 -5.6(13)
P7 C119 C124 C123 177.5(7)
C122 C123 C124 C119 6.0(14)
C113 P7 C125 C130 -78.0(8)
C119 P7 C125 C130 174.4(7)
Cu4 P7 C125 C130 43.7(8)
C113 P7 C125 C126 103.3(8)
C119 P7 C125 C126 -4.2(8)
Cu4 P7 C125 C126 -135.0(7)
C130 C125 C126 C127 1.1(13)
P7 C125 C126 C127 179.8(7)
C125 C126 C127 C128 -0.1(15)
C126 C127 C128 C129 0.4(16)
C127 C128 C129 C130 -1.7(17)
C126 C125 C130 C129 -2.5(14)
P7 C125 C130 C129 178.8(8)
C128 C129 C130 C125 2.9(16)
C137 P8 C131 C136 -125.1(10)
C143 P8 C131 C136 -18.3(11)
Cu4 P8 C131 C136 109.8(9)
C137 P8 C131 C132 64.3(9)
C143 P8 C131 C132 171.2(8)
Cu4 P8 C131 C132 -60.8(9)
C136 C131 C132 C133 1.4(16)
P8 C131 C132 C133 172.6(9)
C131 C132 C133 C134 0.0(17)
C132 C133 C134 C135 0(2)
C133 C134 C135 C136 -2(2)
C132 C131 C136 C135 -2.8(17)
P8 C131 C136 C135 -173.4(9)
C134 C135 C136 C131 3(2)
C131 P8 C137 C138 -165.5(8)
C143 P8 C137 C138 87.5(9)
Cu4 P8 C137 C138 -38.9(9)
C131 P8 C137 C142 17.8(11)
C143 P8 C137 C142 -89.2(11)
Cu4 P8 C137 C142 144.4(9)
C142 C137 C138 C139 -3.2(17)
P8 C137 C138 C139 179.9(9)
C137 C138 C139 C140 3.4(19)
C138 C139 C140 C141 -5(2)
C139 C140 C141 C142 6(2)
C138 C137 C142 C141 4.7(19)
P8 C137 C142 C141 -178.7(10)
C140 C141 C142 C137 -6(2)
C131 P8 C143 C148 -87.2(10)
C137 P8 C143 C148 21.8(10)
Cu4 P8 C143 C148 145.7(8)
C131 P8 C143 C144 97.5(8)
C137 P8 C143 C144 -153.5(8)
Cu4 P8 C143 C144 -29.6(9)
C148 C143 C144 C145 4.2(16)
P8 C143 C144 C145 179.6(8)
C143 C144 C145 C146 -3.9(17)
C144 C145 C146 C147 2(2)
C145 C146 C147 C148 -1(2)
C144 C143 C148 C147 -2.7(16)
P8 C143 C148 C147 -177.8(8)
C146 C147 C148 C143 1.1(18)
C155 P9 C149 C150 -148.7(8)
C161 P9 C149 C150 -42.2(8)
Cu5 P9 C149 C150 81.6(8)
C155 P9 C149 C154 38.5(9)
C161 P9 C149 C154 144.9(8)
Cu5 P9 C149 C154 -91.3(8)
C154 C149 C150 C151 0.2(14)
P9 C149 C150 C151 -172.7(8)
C149 C150 C151 C152 -0.3(16)
C150 C151 C152 C153 -1.2(19)
C151 C152 C153 C154 2.7(19)
C152 C153 C154 C149 -2.6(17)
C150 C149 C154 C153 1.2(15)
P9 C149 C154 C153 174.1(8)
C149 P9 C155 C160 -146.3(8)
C161 P9 C155 C160 106.4(8)
Cu5 P9 C155 C160 -20.3(9)
C149 P9 C155 C156 36.6(9)
C161 P9 C155 C156 -70.7(8)
Cu5 P9 C155 C156 162.6(7)
C160 C155 C156 C157 1.7(14)
P9 C155 C156 C157 178.8(7)
C155 C156 C157 C158 -1.1(16)
C156 C157 C158 C159 0.8(18)
C157 C158 C159 C160 -1.1(18)
C156 C155 C160 C159 -2.0(15)
P9 C155 C160 C159 -179.2(9)
C158 C159 C160 C155 1.7(18)
C155 P9 C161 C166 -107.5(7)
C149 P9 C161 C166 144.8(7)
Cu5 P9 C161 C166 22.0(8)
C155 P9 C161 C162 72.9(8)
C149 P9 C161 C162 -34.8(8)
Cu5 P9 C161 C162 -157.6(7)
C166 C161 C162 C163 2.0(14)
P9 C161 C162 C163 -178.3(7)
C161 C162 C163 C164 -2.9(15)
C162 C163 C164 C165 2.4(16)
C163 C164 C165 C166 -0.9(15)
C162 C161 C166 C165 -0.6(13)
P9 C161 C166 C165 179.8(7)
C164 C165 C166 C161 0.0(14)
C173 P10 C167 C168 -88.2(9)
C179 P10 C167 C168 164.5(8)
Cu5 P10 C167 C168 40.3(9)
C173 P10 C167 C172 95.3(9)
C179 P10 C167 C172 -12.1(10)
Cu5 P10 C167 C172 -136.3(8)
C172 C167 C168 C169 -3.5(17)
P10 C167 C168 C169 179.7(9)
C167 C168 C169 C170 2.4(19)
C168 C169 C170 C171 -0.4(19)
C169 C170 C171 C172 -0.4(19)
C170 C171 C172 C167 -0.7(18)
C168 C167 C172 C171 2.6(16)
P10 C167 C172 C171 179.2(8)
C167 P10 C173 C174 -13.6(12)
C179 P10 C173 C174 94.9(11)
Cu5 P10 C173 C174 -142.5(10)
C167 P10 C173 C178 167.4(9)
C179 P10 C173 C178 -84.1(9)
Cu5 P10 C173 C178 38.4(10)
C178 C173 C174 C175 -1(2)
P10 C173 C174 C175 -179.7(11)
C173 C174 C175 C176 3(2)
C174 C175 C176 C177 -5(3)
C175 C176 C177 C178 5(3)
C176 C177 C178 C173 -3(2)
C174 C173 C178 C177 1(2)
P10 C173 C178 C177 179.8(11)
C173 P10 C179 C180 -10.7(9)
C167 P10 C179 C180 97.4(9)
Cu5 P10 C179 C180 -135.6(8)
C173 P10 C179 C184 165.9(7)
C167 P10 C179 C184 -86.0(8)
Cu5 P10 C179 C184 41.0(8)
C184 C179 C180 C181 0.7(15)
P10 C179 C180 C181 177.2(8)
C179 C180 C181 C182 -2.8(17)
C180 C181 C182 C183 5(2)
C181 C182 C183 C184 -5.3(19)
C180 C179 C184 C183 -0.7(14)
P10 C179 C184 C183 -177.4(7)
C182 C183 C184 C179 3.0(16)
C191 P11 C185 C190 -3.6(8)
C197 P11 C185 C190 101.3(8)
Cu6 P11 C185 C190 -133.1(7)
C191 P11 C185 C186 173.7(6)
C197 P11 C185 C186 -81.4(7)
Cu6 P11 C185 C186 44.3(7)
C190 C185 C186 C187 0.7(13)
P11 C185 C186 C187 -176.8(7)
C185 C186 C187 C188 0.1(14)
C186 C187 C188 C189 -0.7(15)
C187 C188 C189 C190 0.5(17)
C186 C185 C190 C189 -0.8(14)
P11 C185 C190 C189 176.5(7)
C188 C189 C190 C185 0.3(16)
C197 P11 C191 C192 -15.3(8)
C185 P11 C191 C192 92.1(8)
Cu6 P11 C191 C192 -140.9(7)
C197 P11 C191 C196 169.0(7)
C185 P11 C191 C196 -83.6(7)
Cu6 P11 C191 C196 43.4(7)
C196 C191 C192 C193 3.3(13)
P11 C191 C192 C193 -172.5(7)
C191 C192 C193 C194 -1.4(14)
C192 C193 C194 C195 -0.8(15)
C193 C194 C195 C196 0.8(15)
C194 C195 C196 C191 1.4(14)
C192 C191 C196 C195 -3.3(13)
P11 C191 C196 C195 172.7(7)
C191 P11 C197 C198 -87.1(7)
C185 P11 C197 C198 167.2(6)
Cu6 P11 C197 C198 41.3(7)
C191 P11 C197 C202 87.0(7)
C185 P11 C197 C202 -18.7(8)
Cu6 P11 C197 C202 -144.6(6)
C202 C197 C198 C199 3.1(13)
P11 C197 C198 C199 177.5(7)
C197 C198 C199 C200 -2.3(14)
C198 C199 C200 C201 0.6(15)
C199 C200 C201 C202 0.3(15)
C200 C201 C202 C197 0.6(14)
C198 C197 C202 C201 -2.2(13)
P11 C197 C202 C201 -176.3(7)
C209 P12 C203 C208 146.8(7)
C215 P12 C203 C208 -105.9(8)
Cu6 P12 C203 C208 23.9(8)
C209 P12 C203 C204 -32.5(8)
C215 P12 C203 C204 74.8(8)
Cu6 P12 C203 C204 -155.4(7)
C208 C203 C204 C205 1.0(14)
P12 C203 C204 C205 -179.7(8)
C203 C204 C205 C206 0.0(17)
C204 C205 C206 C207 -2.1(18)
C205 C206 C207 C208 3.1(17)
C204 C203 C208 C207 0.1(13)
P12 C203 C208 C207 -179.2(7)
C206 C207 C208 C203 -2.1(15)
C203 P12 C209 C210 -76.3(8)
C215 P12 C209 C210 175.4(8)
Cu6 P12 C209 C210 47.2(8)
C203 P12 C209 C214 104.0(8)
C215 P12 C209 C214 -4.3(9)
Cu6 P12 C209 C214 -132.5(7)
C214 C209 C210 C211 2.4(15)
P12 C209 C210 C211 -177.3(9)
C209 C210 C211 C212 -3.1(18)
C210 C211 C212 C213 2.5(19)
C211 C212 C213 C214 -1.3(18)
C210 C209 C214 C213 -1.2(14)
P12 C209 C214 C213 178.5(8)
C212 C213 C214 C209 0.6(16)
C203 P12 C215 C216 -11.9(9)
C209 P12 C215 C216 95.2(8)
Cu6 P12 C215 C216 -139.6(7)
C203 P12 C215 C221 168.4(7)
C209 P12 C215 C221 -84.5(8)
Cu6 P12 C215 C221 40.8(8)
C221 C215 C216 C217 -0.5(15)
P12 C215 C216 C217 179.9(8)
C215 C216 C217 C218 -0.5(17)
C216 C217 C218 C219 2.7(19)
C217 C218 C219 C221 -3.8(19)
C8 C7 C220 C11 -4(2)
P1 C7 C220 C11 175.6(13)
C10 C11 C220 C7 2(3)
C216 C215 C221 C219 -0.6(15)
P12 C215 C221 C219 179.1(8)
C218 C219 C221 C215 2.7(17)
N18 N17 C222 N20 -0.1(9)
Cu5 N17 C222 N20 169.1(5)
N18 N17 C222 C223 178.5(7)
Cu5 N17 C222 C223 -12.2(13)
N19 N20 C222 N17 -0.1(9)
Cu6 N20 C222 N17 175.2(5)
N19 N20 C222 C223 -178.9(6)
Cu6 N20 C222 C223 -3.6(8)
C226 N11 C223 C224 0.5(9)
Cu6 N11 C223 C224 176.3(5)
C226 N11 C223 C222 178.8(7)
Cu6 N11 C223 C222 -5.3(8)
N17 C222 C223 C224 5.5(15)
N20 C222 C223 C224 -176.0(8)
N17 C222 C223 N11 -172.3(7)
N20 C222 C223 N11 6.2(10)
N11 C223 C224 N12 -0.2(9)
C222 C223 C224 N12 -178.1(8)
N11 C223 C224 C225 -179.9(8)
C222 C223 C224 C225 2.2(16)
C226 N12 C224 C223 -0.2(8)
Cu4 N12 C224 C223 179.5(5)
C226 N12 C224 C225 179.6(7)
Cu4 N12 C224 C225 -0.7(8)
N14 N13 C225 N16 0.3(9)
Cu4 N13 C225 N16 172.0(5)
N14 N13 C225 C224 -177.8(7)
Cu4 N13 C225 C224 -6.1(9)
N15 N16 C225 N13 0.0(9)
Cu5 N16 C225 N13 163.9(6)
N15 N16 C225 C224 177.8(7)
Cu5 N16 C225 C224 -18.3(13)
C223 C224 C225 N13 -175.4(9)
N12 C224 C225 N13 4.8(10)
C223 C224 C225 N16 6.8(15)
N12 C224 C225 N16 -172.9(7)
C223 N11 C226 N12 -0.7(9)
Cu6 N11 C226 N12 -173.9(7)
C224 N12 C226 N11 0.6(9)
Cu4 N12 C226 N11 -178.9(6)
